data_7714486
loop_
_publ_author_name
'Yang, Shuyi'
'Fu, Yaomei'
'Tian, Yiran'
'Zhao, Liang'
'Wang, Xinlong'
'Li, Baoli'

_publ_section_title
;
 Design and oxidative desulfurization of Ag/Ti heterometallic clusters
 based on Hard-Soft Acid-Base principle.
;
_journal_name_full 'Dalton transactions (Cambridge, England : 2003)'
_journal_paper_doi 10.1039/d3dt02387g
_journal_year 2023
_chemical_formula_moiety 'C150 H121.5 Ag2 O58 Ti10, 4[CH3CN], 4[H2O]'
_chemical_formula_sum 'C158 H140 Ag2 N4 O62 Ti10'
_chemical_formula_weight 3781.47
_space_group_crystal_system monoclinic
_space_group_IT_number 14
_space_group_name_Hall '-P 2ybc'
_space_group_name_H-M_alt 'P 1 21/c 1'
_atom_sites_solution_hydrogens mixed
_atom_sites_solution_primary dual
_audit_creation_date 2023-10-23
_audit_creation_method
;
Olex2 1.5
(compiled 2023.08.17 svn.r577a77a9 for OlexSys, GUI svn.r6817)
;
_audit_update_record
;
2023-10-23 deposited with the CCDC.	2023-11-09 downloaded from the CCDC.
;
_cell_angle_alpha 90
_cell_angle_beta 95.0750(10)
_cell_angle_gamma 90
_cell_formula_units_Z 4
_cell_length_a 19.1273(9)
_cell_length_b 23.1405(10)
_cell_length_c 37.5489(16)
_cell_measurement_reflns_used 9872
_cell_measurement_temperature 173(2)
_cell_measurement_theta_max 25.000
_cell_measurement_theta_min 1.953
_cell_volume 16554.6(13)
_computing_cell_refinement 'SAINT+ Ver. 2016.5-0 (Bruker-AXS, 2016)'
_computing_data_collection 'APEX3 Ver. 2016.5-0 (Bruker-AXS, 2016)'
_computing_data_reduction 'SAINT+ Ver. 2016.5-0 (Bruker-AXS, 2016)'
_computing_molecular_graphics 'Olex2 1.5 (Dolomanov et al., 2009)'
_computing_publication_material 'Olex2 1.5 (Dolomanov et al., 2009)'
_computing_structure_refinement 'XL (Sheldrick, 2015b)'
_computing_structure_solution 'XT (Sheldrick, 2015a)'
_diffrn_ambient_temperature 173.02
_diffrn_detector 'charge-coupled device (CCD) area detector'
_diffrn_detector_area_resol_mean 7.9
_diffrn_detector_type 'Bruker D8 VENTURE'
_diffrn_measured_fraction_theta_full 0.984
_diffrn_measured_fraction_theta_max 0.984
_diffrn_measurement_device 'three-circle diffractometer'
_diffrn_measurement_device_type 'Bruker D8 VENTURE'
_diffrn_measurement_method '0.5\% \w and 0.5\% \f scans'
_diffrn_radiation_collimation 'focusing mirrors'
_diffrn_radiation_detector 'Bruker D8 VENTURE'
_diffrn_radiation_monochromator 'mirror optics'
_diffrn_radiation_probe x-ray
_diffrn_radiation_type 'Mo K\a'
_diffrn_radiation_wavelength 0.71073
_diffrn_radiation_xray_symbol K-L~3~
_diffrn_reflns_av_R_equivalents 0.1568
_diffrn_reflns_av_unetI/netI 0.1515
_diffrn_reflns_Laue_measured_fraction_full 0.984
_diffrn_reflns_Laue_measured_fraction_max 0.984
_diffrn_reflns_limit_h_max 22
_diffrn_reflns_limit_h_min -22
_diffrn_reflns_limit_k_max 27
_diffrn_reflns_limit_k_min -27
_diffrn_reflns_limit_l_max 44
_diffrn_reflns_limit_l_min -41
_diffrn_reflns_number 117523
_diffrn_reflns_point_group_measured_fraction_full 0.984
_diffrn_reflns_point_group_measured_fraction_max 0.984
_diffrn_reflns_theta_full 25.058
_diffrn_reflns_theta_max 25.058
_diffrn_reflns_theta_min 2.212
_diffrn_source 'microfocus sealed X-ray tube'
_diffrn_source_type 'Incoatec I\ms'
_exptl_absorpt_coefficient_mu 0.776
_exptl_absorpt_correction_T_max 0.86
_exptl_absorpt_correction_T_min 0.84
_exptl_absorpt_correction_type multi-scan
_exptl_absorpt_process_details
;
SADABS-2016/2 (Krause et al., 2015) was used for absorption correction.
;
_exptl_crystal_colour orange
_exptl_crystal_colour_primary orange
_exptl_crystal_density_diffrn 1.517
_exptl_crystal_density_method 'not measured'
_exptl_crystal_description block
_exptl_crystal_F_000 7704
_exptl_crystal_size_max 0.24
_exptl_crystal_size_mid 0.22
_exptl_crystal_size_min 0.2
_refine_diff_density_max 1.331
_refine_diff_density_min -0.778
_refine_diff_density_rms 0.106
_refine_ls_extinction_method none
_refine_ls_goodness_of_fit_ref 1.030
_refine_ls_hydrogen_treatment constr
_refine_ls_matrix_type full
_refine_ls_number_parameters 2246
_refine_ls_number_reflns 28882
_refine_ls_number_restraints 1822
_refine_ls_restrained_S_all 1.319
_refine_ls_R_factor_all 0.1734
_refine_ls_R_factor_gt 0.0846
_refine_ls_shift/su_max 0.002
_refine_ls_shift/su_mean 0.000
_refine_ls_structure_factor_coef Fsqd
_refine_ls_weighting_details 'w=1/[\s^2^(Fo^2^)+(0.1169P)^2^+19.5247P] where P=(Fo^2^+2Fc^2^)/3'
_refine_ls_weighting_scheme calc
_refine_ls_wR_factor_gt 0.1989
_refine_ls_wR_factor_ref 0.2394
_reflns_Friedel_coverage 0.000
_reflns_number_gt 14520
_reflns_number_total 28882
_reflns_threshold_expression 'I > 2\s(I)'
_cod_data_source_file d3dt02387g2.cif
_cod_data_source_block 2277822
_cod_database_code 7714486
_shelx_shelxl_version_number 2019/3
_shelx_space_group_comment
;
The symmetry employed for this shelxl refinement is uniquely defined
by the following loop, which should always be used as a source of
symmetry information in preference to the above space-group names.
They are only intended as comments.
;
_shelx_estimated_absorpt_t_max 0.54
_shelx_estimated_absorpt_t_min 0.21
_olex2_refinement_description
;
1. Restrained distances
 C148-C149
 1.5 with sigma of 0.02
 C137-C119
 1.5 with sigma of 0.01
 C160-C158 = C149-C148 = C159-C158 = C150-C148
 1.45 with sigma of 0.01
 C150-C149
 2.45 with sigma of 0.02
 C173-C171 = C138-C136
 1.5 with sigma of 0.01
 C147-C133 = C134-C133
 1.5 with sigma of 0.01
 C88-C142 = C88-C151 = C144-C139 = C157-C155
 1.5 with sigma of 0.01
 C162-C161 = C147-C133 = C134-C133 = C163-C161
 1.5 with sigma of 0.02
 C88-C142
 1.45 with sigma of 0.02
 O56B-C141 = O56A-C152
 1.35 with sigma of 0.01
 O53-C148 = O53-C158
 1.4 with sigma of 0.01
 Ti6-O32 = Ti6-O42 = Ti6-O12 = Ti6-O4
 1.82 with sigma of 0.01
 C55-C168 = C75-C164 = C165-C164 = C167-C165 = C168-C167 = C75-C105 = C130-
 C105 = C132-C130 = C132-C106 = C55-C106
 1.38 with sigma of 0.01
 C166-C165 = C146-C130
 1.5 with sigma of 0.01
 C80-C81 = C123-C124 = C128-C136 = C169-C170 = C171-C172
 1.38 with sigma of 0.01
 C180-C177
 1.5 with sigma of 0.02
 O58A-C161
 1.4 with sigma of 0.02
 O58B-C133 \\sim O58A-C161
 with sigma of 0.02
 Ti7-O58B \\sim Ti7-O58A
 with sigma of 0.02
2. Restrained planarity
 C151, C156, C155, C154, C153, C152, O56A
 with sigma of 0.01
3. Rigid bond restraints
 C119, C137
 with sigma for 1-2 distances of 0.001 and sigma for 1-3 distances of 0.001
 C148, C150
 with sigma for 1-2 distances of 0.01 and sigma for 1-3 distances of 0.01
 C139, C144
 with sigma for 1-2 distances of 0.01 and sigma for 1-3 distances of 0.01
 Ag1
 with sigma for 1-2 distances of 0.001 and sigma for 1-3 distances of 0.001
 Ti6
 with sigma for 1-2 distances of 0.01 and sigma for 1-3 distances of 0.01
 C111, C129
 with sigma for 1-2 distances of 0.001 and sigma for 1-3 distances of 0.001
 Ag1, O56
 with sigma for 1-2 distances of 0.001 and sigma for 1-3 distances of 0.001
4. Uiso/Uaniso restraints and constraints
C80 \\sim C124 \\sim C172 \\sim C136 \\sim C138 \\sim C171 \\sim C173 \\sim C81
\\sim C123 \\sim C128 \\sim C169 \\sim C170: within 2A with sigma of 0.01 and
sigma for terminal atoms of 0.03 within 2A
C39 \\sim C40 \\sim C87 \\sim C95 \\sim C119 \\sim C121 \\sim C137: within 3.8A
with sigma of 0.01 and sigma for terminal atoms of 0.03 within 3.8A
O53 \\sim C148 \\sim C149 \\sim C150 \\sim C158 \\sim C159 \\sim C160: within
2A with sigma of 0.01 and sigma for terminal atoms of 0.03 within 2A
O51 \\sim O56 \\sim C14 \\sim O55 \\sim C127 \\sim C50 \\sim C126 \\sim C120
\\sim C117 \\sim C116 \\sim C107 \\sim C175 \\sim C174 \\sim C179 \\sim C178
\\sim C177 \\sim C176 \\sim C180 \\sim O57: within 3.8A with sigma of 0.01 and
sigma for terminal atoms of 0.03 within 3.8A
C139 \\sim C140 \\sim C141 \\sim C142 \\sim C143 \\sim C144 \\sim C145 \\sim
C151 \\sim C152 \\sim C153 \\sim C154 \\sim C155 \\sim C156 \\sim C157 \\sim
C88 \\sim O56B \\sim O56A: within 2A with sigma of 0.01 and sigma for terminal
atoms of 0.03 within 2A
C134 \\sim C133 \\sim C147 \\sim O58A \\sim C161 \\sim C162 \\sim C163: within
2A with sigma of 0.01 and sigma for terminal atoms of 0.03 within 2A
C55 \\sim C75 \\sim C105 \\sim C106 \\sim C130 \\sim C132 \\sim C146 \\sim C164
\\sim C165 \\sim C166 \\sim C167 \\sim C168: within 2A with sigma of 0.01 and
sigma for terminal atoms of 0.03 within 2A
C134 \\sim C133 \\sim C147 \\sim O58A \\sim C161 \\sim C162 \\sim C163 \\sim
O58B: within 3.8A with sigma of 0.01 and sigma for terminal atoms of 0.03
within 3.8A
C148 \\sim C149 \\sim C150 \\sim C158 \\sim C159 \\sim C160: within 3.8A with
sigma of 0.01 and sigma for terminal atoms of 0.03 within 3.8A
Uanis(C125) \\sim Ueq, Uanis(C137) \\sim Ueq, Uanis(C131) \\sim Ueq,
Uanis(C129) \\sim Ueq: with sigma of 0.01 and sigma for terminal atoms of 0.005
Uanis(C119) \\sim Ueq, Uanis(C137) \\sim Ueq: with sigma of 0.01 and sigma for
terminal atoms of 0.01
Uanis(C135) \\sim Ueq: with sigma of 0.01 and sigma for terminal atoms of 0.03
Uanis(O53) \\sim Ueq, Uanis(C148) \\sim Ueq, Uanis(C149) \\sim Ueq, Uanis(C150)
\\sim Ueq, Uanis(C158) \\sim Ueq, Uanis(C159) \\sim Ueq, Uanis(C160) \\sim Ueq:
with sigma of 0.01 and sigma for terminal atoms of 0.03
Uanis(O58B) = Uanis(O58A)
5. Others
 Fixed Sof: Ag2(0.6666) Ag3(0.3333) O56B(0.5) C123(0.5) H123(0.5) C128(0.5)
 H128(0.5) C136(0.5) C124(0.5) H124(0.5) C105(0.5) H105(0.5) C106(0.5)
 H106(0.5) C130(0.5) C132(0.5) H132(0.5) C138(0.5) H13J(0.5) H13K(0.5)
 H13L(0.5) C139(0.5) H13M(0.5) H13N(0.5) H13O(0.5) C142(0.5) C143(0.5)
 H143(0.5) C144(0.5) C145(0.5) H145(0.5) C140(0.5) H140(0.5) C141(0.5)
 C146(0.5) H14A(0.5) H14B(0.5) H14C(0.5) C148(0.5) H148(0.5) C149(0.5)
 H14D(0.5) H14E(0.5) H14F(0.5) C150(0.5) H15A(0.5) H15B(0.5) H15C(0.5)
 C152(0.5) C151(0.5) C156(0.5) H156(0.5) C155(0.5) C154(0.5) H154(0.5)
 C153(0.5) H153(0.5) C157(0.5) H15D(0.5) H15E(0.5) H15F(0.5) O56A(0.5)
 C158(0.5) H158(0.5) C159(0.5) H15G(0.5) H15H(0.5) H15I(0.5) C160(0.5)
 H16A(0.5) H16B(0.5) H16C(0.5) C164(0.5) H164(0.5) C165(0.5) C166(0.5)
 H16D(0.5) H16E(0.5) H16F(0.5) C167(0.5) H167(0.5) C168(0.5) H168(0.5)
 C169(0.5) H169(0.5) C170(0.5) H170(0.5) C171(0.5) C172(0.5) H172(0.5)
 C173(0.5) H17A(0.5) H17B(0.5) H17C(0.5) C127(0.5) H12G(0.5) H12H(0.5)
 H12I(0.5) C50(0.5) C126(0.5) H126(0.5) C120(0.5) C117(0.5) H117(0.5) C116(0.5)
 H116(0.5) C107(0.5) C175(0.5) C174(0.5) C179(0.5) H179(0.5) C178(0.5)
 H178(0.5) C177(0.5) C176(0.5) H176(0.5) C180(0.5) H18A(0.5) H18B(0.5)
 H18C(0.5) C134(0.5) H13P(0.5) H13Q(0.5) H13R(0.5) C133(0.5) C147(0.5)
 H14G(0.5) H14H(0.5) H14I(0.5) O58A(0.5) C161(0.5) H161(0.5) C162(0.5)
 H16G(0.5) H16H(0.5) H16I(0.5) C163(0.5) H16J(0.5) H16K(0.5) H16L(0.5)
 O58B(0.5) O51(0.6) O57(0.4)
6.a Riding coordinates:
 C69(H69A,H69B,H69C), C149(H14D,H14E,H14F), C150(H15A,H15B,H15C), C160(H16A,
 H16B,H16C), C173(H17A,H17B,H17C)
6.b Ternary CH refined with riding coordinates:
 C148(H148), C158(H158), C161(H161)
6.c Aromatic/amide H refined with riding coordinates:
 C19(H19), C30(H30), C31(H31), C34(H34), C36(H36), C37(H37), C42(H42),
 C44(H44), C45(H45), C46(H46), C47(H47), C49(H49), C51(H51), C52(H52), C56(H56),
  C57(H57), C58(H58), C59(H59), C63(H63), C64(H64), C68(H68), C73(H73),
 C79(H79), C123(H123), C128(H128), C124(H124), C82(H82), C83(H83), C84(H84),
 C85(H85), C86(H86), C87(H87), C90(H90), C92(H92), C94(H94), C95(H95), C96(H96),
  C99(H99), C102(H102), C103(H103), C105(H105), C106(H106), C109(H109),
 C113(H113), C114(H114), C118(H118), C121(H121), C132(H132), C143(H143),
 C145(H145), C140(H140), C156(H156), C154(H154), C153(H153), C164(H164),
 C167(H167), C168(H168), C169(H169), C170(H170), C172(H172), C126(H126),
 C117(H117), C116(H116), C179(H179), C178(H178), C176(H176)
6.d Fitted hexagon refined as free rotating group:
 C80(C81,C123,C128,C136,C124), C142(C143,C144,C145,C140,C141), C152(C151,C156,
 C155,C154,C153), C50(C126,C120,C117,C116,C107), C175(C174,C179,C178,C177,C176)
6.e Idealised Me refined as rotating group:
 C65(H65A,H65B,H65C), C93(H93A,H93B,H93C), C97(H97A,H97B,H97C), C101(H10A,H10B,
 H10C), C104(H10D,H10E,H10F), C108(H10G,H10H,H10I), C110(H11A,H11B,H11C),
 C115(H11D,H11E,H11F), C125(H12A,H12B,H12C), C129(H12D,H12E,H12F), C131(H13A,
 H13B,H13C), C135(H13D,H13E,H13F), C137(H13G,H13H,H13I), C138(H13J,H13K,H13L),
 C139(H13M,H13N,H13O), C146(H14A,H14B,H14C), C157(H15D,H15E,H15F), C159(H15G,
 H15H,H15I), C166(H16D,H16E,H16F), C127(H12G,H12H,H12I), C180(H18A,H18B,H18C),
 C134(H13P,H13Q,H13R), C147(H14G,H14H,H14I), C162(H16G,H16H,H16I), C163(H16J,
 H16K,H16L)
;
_smtbx_masks_special_details
;
A solvent mask was calculated and 512 electrons were 
found in a volume of 3442\%A^3^ in 2 voids per unit cell. 
This is consistent with the presence of 
4[CH3CN], 4[H2O] per Asymmetric Unit 
which account for 512 electrons 
per unit cell.
;
_smtbx_masks_void_probe_radius 1.2
_smtbx_masks_void_truncation_radius 1.2
_platon_squeeze_special_details
;
A solvent mask was calculated and 676 electrons were 
found in a volume of 3155\%A^3^ in 5 voids per unit cell. 
This is consistent with the presence of 
4[C3H8O], 4[H2O]per Asymmetric Unit 
which account for 312 electrons 
per unit cell.
;
_platon_squeeze_void_probe_radius 1.20
_olex2_submission_special_instructions 'No special instructions were received'

loop_
_space_group_symop_operation_xyz
'x, y, z'
'-x, y+1/2, -z+1/2'
'-x, -y, -z'
'x, -y-1/2, z-1/2'

loop_
_atom_site_label
_atom_site_type_symbol
_atom_site_fract_x
_atom_site_fract_y
_atom_site_fract_z
_atom_site_U_iso_or_equiv
_atom_site_adp_type
_atom_site_occupancy
_atom_site_site_symmetry_order
_atom_site_calc_flag
_atom_site_refinement_flags_posn
_atom_site_refinement_flags_adp
_atom_site_refinement_flags_occupancy
_atom_site_disorder_assembly
_atom_site_disorder_group
Ag1 Ag 0.65521(3) 0.53642(3) 0.70545(2) 0.0459(2) Uani 1 1 d . U . . .
Ag2 Ag 0.81748(5) 0.76047(4) 0.62954(3) 0.0421(3) Uani 0.6666 1 d . . P . .
Ti1 Ti 0.77543(7) 0.61136(6) 0.64478(3) 0.0275(3) Uani 1 1 d . . . . .
Ti2 Ti 0.66200(7) 0.67700(6) 0.66235(4) 0.0309(3) Uani 1 1 d . . . . .
Ti3 Ti 0.68434(7) 0.58508(6) 0.79788(4) 0.0325(4) Uani 1 1 d . . . . .
Ti4 Ti 0.97331(7) 0.76610(6) 0.69033(4) 0.0361(4) Uani 1 1 d . . . . .
Ti5 Ti 0.59772(8) 0.45094(6) 0.58556(4) 0.0393(4) Uani 1 1 d . . . . .
Ti6 Ti 0.74027(8) 0.39194(6) 0.71309(4) 0.0410(4) Uani 1 1 d D . . . .
Ti7 Ti 0.45843(8) 0.51112(7) 0.70766(4) 0.0439(4) Uani 1 1 d D . . . .
Ti8 Ti 0.61255(9) 0.76869(7) 0.52889(4) 0.0488(4) Uani 1 1 d . . . . .
Ti9 Ti 0.91013(9) 0.75614(8) 0.54234(4) 0.0523(5) Uani 1 1 d . . . . .
Ti10 Ti 0.74853(9) 0.90585(7) 0.63696(5) 0.0589(5) Uani 1 1 d . . . . .
Ag3 Ag 0.75598(11) 0.75238(8) 0.59730(5) 0.0459(5) Uani 0.3333 1 d . . P . .
O1 O 0.6950(2) 0.6018(2) 0.66643(12) 0.0290(12) Uani 1 1 d . . . . .
O2 O 0.7434(2) 0.6870(2) 0.64149(12) 0.0309(12) Uani 1 1 d . . . . .
O3 O 0.6868(2) 0.6265(2) 0.74944(12) 0.0292(12) Uani 1 1 d . . . . .
O4 O 0.7562(3) 0.46440(19) 0.68543(13) 0.0330(12) Uani 1 1 d D . . . .
O5 O 0.6602(3) 0.5190(2) 0.60147(13) 0.0352(13) Uani 1 1 d . . . . .
O6 O 0.7329(3) 0.5914(2) 0.59650(13) 0.0341(13) Uani 1 1 d . . . . .
O7 O 0.8373(2) 0.6245(2) 0.68975(13) 0.0308(12) Uani 1 1 d . . . . .
O8 O 0.5290(3) 0.5744(2) 0.69611(14) 0.0373(13) Uani 1 1 d . . . . .
O9 O 1.0466(3) 0.7155(2) 0.68448(14) 0.0380(13) Uani 1 1 d . . . . .
O10 O 0.9707(3) 0.7484(2) 0.73818(14) 0.0372(13) Uani 1 1 d . . . . .
O11 O 0.8078(3) 0.5286(2) 0.65097(15) 0.0416(14) Uani 1 1 d . . . . .
O12 O 0.7724(3) 0.4349(2) 0.75571(13) 0.0374(13) Uani 1 1 d D . . . .
O13 O 0.5306(3) 0.4832(2) 0.61953(13) 0.0374(13) Uani 1 1 d . . . . .
O14 O 0.8987(3) 0.7039(2) 0.68229(13) 0.0346(13) Uani 1 1 d . . . . .
O15 O 0.5929(3) 0.5531(2) 0.77402(13) 0.0358(13) Uani 1 1 d . . . . .
O16 O 0.7024(3) 0.6977(2) 0.71129(13) 0.0354(13) Uani 1 1 d . . . . .
O17 O 0.7265(3) 0.5194(2) 0.76992(13) 0.0336(13) Uani 1 1 d . . . . .
O18 O 0.8591(3) 0.6282(2) 0.61592(13) 0.0364(13) Uani 1 1 d . . . . .
O19 O 0.6041(3) 0.6613(2) 0.61734(13) 0.0378(13) Uani 1 1 d . . . . .
O20 O 0.5704(3) 0.6597(3) 0.68344(15) 0.0475(15) Uani 1 1 d . . . . .
O21 O 0.6426(3) 0.4148(2) 0.63118(14) 0.0451(15) Uani 1 1 d . . . . .
O22 O 0.8851(3) 0.8178(2) 0.68177(15) 0.0418(14) Uani 1 1 d . . . . .
O23 O 0.7637(3) 0.6279(2) 0.81043(13) 0.0381(13) Uani 1 1 d . . . . .
O24 O 0.6952(3) 0.5340(2) 0.83640(13) 0.0413(14) Uani 1 1 d . . . . .
O25 O 0.5722(3) 0.4947(2) 0.54607(13) 0.0391(14) Uani 1 1 d . . . . .
O26 O 0.6277(3) 0.7223(2) 0.57501(14) 0.0425(14) Uani 1 1 d . . . . .
O27 O 0.6268(3) 0.6371(2) 0.81888(14) 0.0402(14) Uani 1 1 d . . . . .
O28 O 0.9692(3) 0.7733(2) 0.63610(15) 0.0419(14) Uani 1 1 d . . . . .
O29 O 0.7142(3) 0.7473(2) 0.52434(15) 0.0503(16) Uani 1 1 d . . . . .
O30 O 1.0196(3) 0.8352(2) 0.70028(14) 0.0371(13) Uani 1 1 d . . . . .
O31 O 0.6305(3) 0.7606(2) 0.65885(14) 0.0441(15) Uani 1 1 d . . . . .
O32 O 0.8296(3) 0.3714(2) 0.70435(14) 0.0418(14) Uani 1 1 d D . . . .
O33 O 0.4808(3) 0.5379(3) 0.75761(15) 0.0460(15) Uani 1 1 d . . . . .
O34 O 0.4496(3) 0.4884(3) 0.65763(14) 0.0460(15) Uani 1 1 d . . . . .
O35 O 0.8700(3) 0.7038(3) 0.58081(14) 0.0425(14) Uani 1 1 d . . . . .
O36 O 0.6667(3) 0.4112(3) 0.56353(15) 0.0503(16) Uani 1 1 d . . . . .
O37 O 0.3914(3) 0.5668(3) 0.69870(15) 0.0462(15) Uani 1 1 d . . . . .
O38 O 0.7079(3) 0.8261(2) 0.64595(16) 0.0493(15) Uani 1 1 d . . . . .
O39 O 0.5641(3) 0.7046(2) 0.51087(14) 0.0463(15) Uani 1 1 d . . . . .
O40 O 0.5323(3) 0.3908(2) 0.57867(15) 0.0485(15) Uani 1 1 d . . . . .
O41 O 0.9894(3) 0.7626(3) 0.57980(16) 0.0586(18) Uani 1 1 d . . . . .
O42 O 0.7036(3) 0.3559(2) 0.66933(15) 0.0540(16) Uani 1 1 d D . . . .
O43 O 0.8249(3) 0.7525(3) 0.51068(16) 0.0582(17) Uani 1 1 d . . . . .
O44 O 0.9396(3) 0.6873(3) 0.52403(15) 0.0548(17) Uani 1 1 d . . . . .
O45 O 0.6617(3) 0.8333(3) 0.55939(16) 0.0534(16) Uani 1 1 d . . . . .
O46 O 0.8163(3) 0.8951(3) 0.67780(17) 0.0612(18) Uani 1 1 d . . . . .
O47 O 0.6178(3) 0.8055(3) 0.48511(16) 0.0625(18) Uani 1 1 d . . . . .
O48 O 0.6813(3) 0.9337(3) 0.6645(2) 0.069(2) Uani 1 1 d . . . . .
O49 O 0.5308(3) 0.8047(3) 0.54051(17) 0.0592(17) Uani 1 1 d . . . . .
C1 C 0.8815(4) 0.6622(3) 0.7017(2) 0.0303(18) Uani 1 1 d . . . . .
C2 C 0.6874(4) 0.5558(3) 0.5832(2) 0.0324(19) Uani 1 1 d . . . . .
O50 O 0.6810(4) 0.9093(3) 0.5945(2) 0.076(2) Uani 1 1 d . . . . .
C3 C 0.6686(4) 0.5615(3) 0.54389(19) 0.0291(18) Uani 1 1 d . . . . .
C4 C 0.9576(4) 0.6982(3) 0.7548(2) 0.0311(18) Uani 1 1 d . . . . .
C5 C 0.9134(4) 0.6551(3) 0.7388(2) 0.0328(19) Uani 1 1 d . . . . .
C6 C 0.7592(4) 0.7075(3) 0.7695(2) 0.0332(19) Uani 1 1 d . . . . .
C7 C 0.7140(4) 0.6758(3) 0.7425(2) 0.0340(19) Uani 1 1 d . . . . .
C8 C 0.8060(4) 0.4806(4) 0.6667(2) 0.038(2) Uani 1 1 d . . . . .
C9 C 0.5326(4) 0.6556(3) 0.5635(2) 0.0340(19) Uani 1 1 d . . . . .
C10 C 0.5210(4) 0.6692(3) 0.5271(2) 0.0355(19) Uani 1 1 d . . . . .
C11 C 0.6118(4) 0.5312(3) 0.5273(2) 0.0345(19) Uani 1 1 d . . . . .
C12 C 0.5914(4) 0.6812(3) 0.5859(2) 0.0326(19) Uani 1 1 d . . . . .
C13 C 0.7525(4) 0.4695(3) 0.7795(2) 0.036(2) Uani 1 1 d . . . . .
O52 O 0.8128(4) 0.8573(3) 0.6086(2) 0.077(2) Uani 1 1 d . . . . .
C15 C 1.0696(4) 0.6853(3) 0.6572(2) 0.041(2) Uani 1 1 d . . . . .
C16 C 0.6835(5) 0.3734(4) 0.6375(3) 0.047(2) Uani 1 1 d . . . . .
C17 C 0.4801(5) 0.4607(4) 0.6339(2) 0.041(2) Uani 1 1 d . . . . .
C18 C 0.9990(4) 0.7475(4) 0.6127(2) 0.043(2) Uani 1 1 d . . . . .
C19 C 0.8988(4) 0.6067(3) 0.7587(2) 0.037(2) Uani 1 1 d . . . . .
H19 H 0.867081 0.578710 0.748016 0.045 Uiso 1 1 calc R U . . .
C20 C 0.9989(4) 0.8843(4) 0.7145(2) 0.039(2) Uani 1 1 d . . . . .
C21 C 0.5190(4) 0.6259(4) 0.6840(2) 0.036(2) Uani 1 1 d . . . . .
C22 C 0.5281(5) 0.5647(4) 0.7764(2) 0.040(2) Uani 1 1 d . . . . .
C23 C 0.8767(5) 0.8706(4) 0.6877(2) 0.044(2) Uani 1 1 d . . . . .
C24 C 0.7822(4) 0.6817(4) 0.8020(2) 0.035(2) Uani 1 1 d . . . . .
C25 C 0.4490(4) 0.6440(3) 0.6701(2) 0.038(2) Uani 1 1 d . . . . .
C26 C 0.7309(4) 0.4850(3) 0.8429(2) 0.039(2) Uani 1 1 d . . . . .
C27 C 0.7614(6) 0.7677(4) 0.5054(2) 0.052(2) Uani 1 1 d . . . . .
C28 C 0.7601(4) 0.4524(3) 0.8169(2) 0.0337(19) Uani 1 1 d . . . . .
C29 C 0.9298(4) 0.9042(3) 0.7080(2) 0.040(2) Uani 1 1 d . . . . .
O53 O 0.9584(4) 0.8006(4) 0.5146(2) 0.101(3) Uani 1 1 d D U . . .
C30 C 0.4861(4) 0.6187(3) 0.5785(2) 0.040(2) Uani 1 1 d . . . . .
H30 H 0.495080 0.607743 0.602888 0.048 Uiso 1 1 calc R U . . .
C31 C 0.9870(4) 0.6894(3) 0.7891(2) 0.040(2) Uani 1 1 d . . . . .
H31 H 1.017054 0.718131 0.800163 0.048 Uiso 1 1 calc R U . . .
C32 C 0.4786(5) 0.3725(3) 0.5957(2) 0.042(2) Uani 1 1 d . . . . .
C33 C 0.7395(5) 0.8067(4) 0.4751(2) 0.044(2) Uani 1 1 d . . . . .
C34 C 0.4177(4) 0.6106(3) 0.5233(2) 0.041(2) Uani 1 1 d . . . . .
H34 H 0.378413 0.595102 0.509241 0.050 Uiso 1 1 calc R U . . .
C35 C 0.8736(4) 0.6492(4) 0.5869(2) 0.0333(19) Uani 1 1 d . . . . .
C36 C 0.7947(4) 0.4015(4) 0.8260(2) 0.048(2) Uani 1 1 d . . . . .
H36 H 0.813291 0.379372 0.807686 0.057 Uiso 1 1 calc R U . . .
O54 O 0.8650(4) 0.8229(4) 0.5656(2) 0.094(3) Uani 1 1 d . . . . .
C37 C 0.7080(4) 0.5966(3) 0.5238(2) 0.040(2) Uani 1 1 d . . . . .
H37 H 0.745503 0.618297 0.535428 0.047 Uiso 1 1 calc R U . . .
C38 C 0.3886(4) 0.6149(4) 0.6785(2) 0.046(2) Uani 1 1 d . . . . .
C39 C 0.5571(5) 0.6416(4) 0.8215(3) 0.059(2) Uani 1 1 d . U . . .
C40 C 0.5090(5) 0.6085(4) 0.8017(2) 0.058(2) Uani 1 1 d . U . . .
C41 C 0.4269(4) 0.5974(3) 0.5590(2) 0.042(2) Uani 1 1 d . . . . .
O56B O 0.7837(13) 0.9670(17) 0.6225(5) 0.096(4) Uani 0.5 1 d D U P A 2
C42 C 0.7816(5) 0.7625(3) 0.7618(2) 0.044(2) Uani 1 1 d . . . . .
H42 H 0.766050 0.779314 0.739420 0.052 Uiso 1 1 calc R U . . .
C43 C 0.9277(4) 0.5973(4) 0.7928(2) 0.043(2) Uani 1 1 d . . . . .
C44 C 0.6351(5) 0.5717(4) 0.4717(2) 0.047(2) Uani 1 1 d . . . . .
H44 H 0.623354 0.575125 0.446682 0.056 Uiso 1 1 calc R U . . .
C45 C 0.7392(5) 0.4659(4) 0.8787(2) 0.051(2) Uani 1 1 d . . . . .
H45 H 0.720496 0.488030 0.896920 0.062 Uiso 1 1 calc R U . . .
C46 C 0.9740(4) 0.6400(4) 0.8080(2) 0.045(2) Uani 1 1 d . . . . .
H46 H 0.996307 0.634610 0.831377 0.054 Uiso 1 1 calc R U . . .
C47 C 0.5935(5) 0.5384(3) 0.4908(2) 0.044(2) Uani 1 1 d . . . . .
H47 H 0.552702 0.520410 0.479583 0.053 Uiso 1 1 calc R U . . .
C48 C 0.6475(5) 0.8121(4) 0.6556(2) 0.046(2) Uani 1 1 d . . . . .
C49 C 0.9117(5) 0.9583(4) 0.7234(3) 0.055(3) Uani 1 1 d . . . . .
H49 H 0.865868 0.973302 0.717660 0.066 Uiso 1 1 calc R U . . .
C51 C 0.8270(4) 0.7128(4) 0.8262(2) 0.044(2) Uani 1 1 d . . . . .
H51 H 0.844091 0.696210 0.848469 0.053 Uiso 1 1 calc R U . . .
C52 C 1.1145(4) 0.6388(4) 0.6645(3) 0.050(2) Uani 1 1 d . . . . .
H52 H 1.128409 0.628549 0.688568 0.060 Uiso 1 1 calc R U . . .
C53 C 0.4522(4) 0.4037(4) 0.6234(2) 0.043(2) Uani 1 1 d . . . . .
C54 C 1.0480(4) 0.6998(4) 0.6217(2) 0.045(2) Uani 1 1 d . . . . .
C55 C 0.7034(5) 0.3627(4) 0.5720(3) 0.060(2) Uani 1 1 d D U . . .
C56 C 0.4464(5) 0.3200(4) 0.5842(2) 0.055(3) Uani 1 1 d . . . . .
H56 H 0.464013 0.298642 0.565269 0.066 Uiso 1 1 calc R U . . .
C57 C 0.4637(5) 0.6455(4) 0.5074(2) 0.045(2) Uani 1 1 d . . . . .
H57 H 0.456134 0.653412 0.482489 0.054 Uiso 1 1 calc R U . . .
C58 C 0.5273(5) 0.8418(4) 0.6673(2) 0.046(2) Uani 1 1 d . . . . .
H58 H 0.515100 0.802139 0.664986 0.055 Uiso 1 1 calc R U . . .
C59 C 0.4424(5) 0.6915(4) 0.6477(2) 0.061(3) Uani 1 1 d . . . . .
H59 H 0.483448 0.711885 0.642683 0.073 Uiso 1 1 calc R U . . .
C60 C 0.8935(5) 0.6107(4) 0.5587(2) 0.048(2) Uani 1 1 d . . . . .
C61 C 0.8256(5) 0.7938(4) 0.7856(2) 0.052(2) Uani 1 1 d . . . . .
C62 C 0.9237(5) 0.6320(4) 0.5280(3) 0.057(3) Uani 1 1 d . . . . .
C63 C 1.0465(5) 0.9172(4) 0.7361(2) 0.048(2) Uani 1 1 d . . . . .
H63 H 1.093952 0.905029 0.740128 0.058 Uiso 1 1 calc R U . . .
C64 C 0.8463(5) 0.7681(4) 0.8174(3) 0.057(3) Uani 1 1 d . . . . .
H64 H 0.875547 0.789404 0.834493 0.069 Uiso 1 1 calc R U . . .
C65 C 0.9119(5) 0.5453(4) 0.8143(2) 0.061(3) Uani 1 1 d . . . . .
H65A H 0.868469 0.527250 0.803807 0.092 Uiso 1 1 calc R U . . .
H65B H 0.906071 0.556983 0.838918 0.092 Uiso 1 1 calc R U . . .
H65C H 0.950628 0.517669 0.814124 0.092 Uiso 1 1 calc R U . . .
C66 C 0.6698(5) 0.8219(4) 0.4657(2) 0.052(2) Uani 1 1 d . . . . .
C67 C 0.8033(6) 0.3813(4) 0.8612(3) 0.067(3) Uani 1 1 d . . . . .
C68 C 0.7917(5) 0.8292(4) 0.4554(2) 0.056(3) Uani 1 1 d . . . . .
H68 H 0.839591 0.821027 0.462545 0.067 Uiso 1 1 calc R U . . .
C69 C 0.3743(5) 0.5618(4) 0.5771(3) 0.062(3) Uani 1 1 d . . . . .
H69A H 0.398931 0.538089 0.595893 0.093 Uiso 1 1 d R U . . .
H69B H 0.348511 0.536679 0.559543 0.093 Uiso 1 1 d R U . . .
H69C H 0.341261 0.587589 0.587843 0.093 Uiso 1 1 d R U . . .
C70 C 0.5963(5) 0.8580(4) 0.6636(2) 0.047(2) Uani 1 1 d . . . . .
C71 C 0.9579(5) 0.9895(4) 0.7460(3) 0.057(3) Uani 1 1 d . . . . .
C72 C 0.6944(5) 0.6012(4) 0.4869(2) 0.053(2) Uani 1 1 d . . . . .
C73 C 0.7049(6) 0.8745(4) 0.4151(2) 0.059(3) Uani 1 1 d . . . . .
H73 H 0.692251 0.896250 0.394081 0.071 Uiso 1 1 calc R U . . .
C74 C 0.6157(5) 0.9153(4) 0.6681(3) 0.061(3) Uani 1 1 d . . . . .
C75 C 0.7125(5) 0.3418(4) 0.6078(3) 0.058(2) Uani 1 1 d D U . . .
C76 C 0.4763(5) 0.8805(4) 0.6743(2) 0.056(3) Uani 1 1 d . . . . .
C77 C 0.7744(6) 0.8639(4) 0.4249(2) 0.058(3) Uani 1 1 d . . . . .
C78 C 0.6381(6) 0.8768(4) 0.5749(3) 0.064(3) Uani 1 1 d . . . . .
C79 C 0.7745(5) 0.4149(4) 0.8871(2) 0.063(3) Uani 1 1 d . . . . .
H79 H 0.779317 0.402399 0.911323 0.076 Uiso 1 1 calc R U . . .
C80 C 0.8685(4) 0.4412(3) 0.6633(2) 0.074(3) Uani 1 1 d DG U . . .
C81 C 0.8737(4) 0.3887(4) 0.6813(2) 0.071(3) Uani 1 1 d DG U . B .
C123 C 0.9273(7) 0.3504(4) 0.6751(4) 0.086(4) Uani 0.5 1 d DG U P B 2
H123 H 0.930940 0.314470 0.687417 0.103 Uiso 0.5 1 calc R U P B 2
C128 C 0.9757(7) 0.3646(6) 0.6510(5) 0.093(4) Uani 0.5 1 d DG U P B 2
H128 H 1.012350 0.338461 0.646828 0.112 Uiso 0.5 1 calc R U P B 2
C136 C 0.9704(8) 0.4172(7) 0.6330(5) 0.095(4) Uani 0.5 1 d DG U P B 2
C124 C 0.9168(7) 0.4555(5) 0.6392(4) 0.091(4) Uani 0.5 1 d DG U P B 2
H124 H 0.913223 0.491386 0.626900 0.110 Uiso 0.5 1 calc R U P B 2
C82 C 0.8770(5) 0.5533(4) 0.5604(3) 0.063(3) Uani 1 1 d . . . . .
H82 H 0.855156 0.539599 0.580543 0.075 Uiso 1 1 calc R U . . .
C83 C 0.6538(6) 0.8547(4) 0.4348(2) 0.061(3) Uani 1 1 d . . . . .
H83 H 0.606144 0.863231 0.427334 0.073 Uiso 1 1 calc R U . . .
C84 C 0.3899(6) 0.3002(4) 0.6002(3) 0.067(3) Uani 1 1 d . . . . .
H84 H 0.367769 0.265374 0.591837 0.081 Uiso 1 1 calc R U . . .
C85 C 0.3233(5) 0.6356(5) 0.6661(2) 0.065(3) Uani 1 1 d . . . . .
H85 H 0.281934 0.617913 0.673270 0.078 Uiso 1 1 calc R U . . .
C86 C 0.3188(5) 0.6817(5) 0.6434(3) 0.074(3) Uani 1 1 d . . . . .
H86 H 0.273484 0.694904 0.634697 0.089 Uiso 1 1 calc R U . . .
C87 C 0.5357(5) 0.6845(5) 0.8440(3) 0.069(2) Uani 1 1 d . U . . .
H87 H 0.569620 0.707884 0.857159 0.083 Uiso 1 1 calc R U . . .
C88 C 0.8456(7) 0.8651(4) 0.5818(4) 0.086(3) Uani 1 1 d D U . . .
C89 C 0.3773(6) 0.7106(5) 0.6322(3) 0.070(3) Uani 1 1 d . . . . .
C90 C 1.0252(5) 0.9674(4) 0.7517(3) 0.058(3) Uani 1 1 d . . . . .
H90 H 1.058455 0.987939 0.767149 0.070 Uiso 1 1 calc R U . . .
C91 C 0.5136(5) 0.8549(5) 0.5547(3) 0.066(3) Uani 1 1 d . . . . .
C92 C 1.0752(5) 0.6672(5) 0.5944(3) 0.067(3) Uani 1 1 d . . . . .
H92 H 1.062685 0.677613 0.570237 0.081 Uiso 1 1 calc R U . . .
C93 C 0.4002(5) 0.8640(5) 0.6767(3) 0.065(3) Uani 1 1 d . . . . .
H93A H 0.382270 0.883685 0.697098 0.098 Uiso 1 1 calc R U . . .
H93B H 0.396686 0.822083 0.679812 0.098 Uiso 1 1 calc R U . . .
H93C H 0.372377 0.875511 0.654630 0.098 Uiso 1 1 calc R U . . .
C94 C 0.3949(5) 0.3812(5) 0.6397(2) 0.062(3) Uani 1 1 d . . . . .
H94 H 0.376957 0.401854 0.658796 0.074 Uiso 1 1 calc R U . . .
C95 C 0.4357(5) 0.6165(5) 0.8051(3) 0.070(2) Uani 1 1 d . U . . .
H95 H 0.401763 0.593076 0.791917 0.084 Uiso 1 1 calc R U . . .
C96 C 0.5652(6) 0.9547(5) 0.6767(3) 0.087(4) Uani 1 1 d . . . . .
H96 H 0.577554 0.994028 0.680892 0.105 Uiso 1 1 calc R U . . .
C97 C 0.7398(6) 0.6361(5) 0.4647(3) 0.085(4) Uani 1 1 d . . . . .
H97A H 0.712267 0.667805 0.453233 0.128 Uiso 1 1 calc R U . . .
H97B H 0.757507 0.611408 0.446241 0.128 Uiso 1 1 calc R U . . .
H97C H 0.779417 0.651941 0.479922 0.128 Uiso 1 1 calc R U . . .
C98 C 0.3639(6) 0.3293(5) 0.6284(3) 0.070(3) Uani 1 1 d . . . . .
C99 C 0.4969(6) 0.9366(5) 0.6792(3) 0.079(4) Uani 1 1 d . . . . .
H99 H 0.462822 0.964418 0.684629 0.094 Uiso 1 1 calc R U . . .
C100 C 0.5639(6) 0.8932(5) 0.5707(3) 0.069(3) Uani 1 1 d . . . . .
C101 C 0.8316(6) 0.8892(5) 0.4049(3) 0.085(4) Uani 1 1 d . . . . .
H10A H 0.837118 0.930294 0.410950 0.127 Uiso 1 1 calc R U . . .
H10B H 0.819272 0.885119 0.379171 0.127 Uiso 1 1 calc R U . . .
H10C H 0.875730 0.868900 0.411647 0.127 Uiso 1 1 calc R U . . .
C102 C 0.9372(6) 0.5920(6) 0.5017(3) 0.083(4) Uani 1 1 d . . . . .
H102 H 0.959220 0.604839 0.481435 0.099 Uiso 1 1 calc R U . . .
C103 C 1.1389(6) 0.6077(5) 0.6373(3) 0.079(3) Uani 1 1 d . . . . .
H103 H 1.170030 0.576314 0.642622 0.095 Uiso 1 1 calc R U . . .
C104 C 0.9345(6) 1.0443(5) 0.7628(4) 0.097(4) Uani 1 1 d . . . . .
H10D H 0.925289 1.036681 0.787588 0.145 Uiso 1 1 calc R U . . .
H10E H 0.891510 1.058331 0.749396 0.145 Uiso 1 1 calc R U . . .
H10F H 0.971411 1.073529 0.762223 0.145 Uiso 1 1 calc R U . . .
C105 C 0.7433(12) 0.2874(6) 0.6100(6) 0.068(3) Uani 0.5 1 d D U P C 2
H105 H 0.748152 0.271150 0.633317 0.081 Uiso 0.5 1 calc R U P C 2
C106 C 0.7243(11) 0.3283(9) 0.5444(5) 0.068(3) Uani 0.5 1 d D U P C 2
H106 H 0.716581 0.342610 0.520633 0.081 Uiso 0.5 1 calc R U P C 2
C108 C 0.8504(7) 0.8542(4) 0.7780(3) 0.089(4) Uani 1 1 d . . . . .
H10G H 0.896623 0.852281 0.768781 0.134 Uiso 1 1 calc R U . . .
H10H H 0.853605 0.876847 0.800172 0.134 Uiso 1 1 calc R U . . .
H10I H 0.816907 0.872563 0.760272 0.134 Uiso 1 1 calc R U . . .
C109 C 0.5429(7) 0.9455(5) 0.5862(3) 0.090(4) Uani 1 1 d . . . . .
H109 H 0.577733 0.970432 0.597348 0.108 Uiso 1 1 calc R U . . .
C110 C 0.8410(7) 0.3246(5) 0.8709(3) 0.101(5) Uani 1 1 d . . . . .
H11A H 0.889117 0.332702 0.880900 0.152 Uiso 1 1 calc R U . . .
H11B H 0.842285 0.300724 0.849406 0.152 Uiso 1 1 calc R U . . .
H11C H 0.815974 0.303807 0.888650 0.152 Uiso 1 1 calc R U . . .
C111 C 1.1184(7) 0.6215(6) 0.6014(4) 0.093(4) Uani 1 1 d . U . . .
C112 C 0.8909(7) 0.5144(5) 0.5338(3) 0.097(4) Uani 1 1 d . . . . .
C113 C 0.4421(6) 0.8715(5) 0.5542(3) 0.081(3) Uani 1 1 d . . . . .
H113 H 0.406567 0.847189 0.543071 0.097 Uiso 1 1 calc R U . . .
C114 C 0.4238(7) 0.9224(6) 0.5695(4) 0.096(4) Uani 1 1 d . . . . .
H114 H 0.375434 0.931771 0.569340 0.115 Uiso 1 1 calc R U . . .
C115 C 0.3720(7) 0.7589(5) 0.6041(3) 0.104(4) Uani 1 1 d . . . . .
H11D H 0.365401 0.741868 0.580114 0.156 Uiso 1 1 calc R U . . .
H11E H 0.415192 0.781885 0.606232 0.156 Uiso 1 1 calc R U . . .
H11F H 0.331907 0.783898 0.607874 0.156 Uiso 1 1 calc R U . . .
C118 C 0.9199(7) 0.5350(6) 0.5041(3) 0.094(4) Uani 1 1 d . . . . .
H118 H 0.928023 0.509426 0.485112 0.112 Uiso 1 1 calc R U . . .
C119 C 0.4146(5) 0.6600(5) 0.8285(3) 0.082(2) Uani 1 1 d D U . . .
C121 C 0.4666(6) 0.6930(5) 0.8471(3) 0.080(2) Uani 1 1 d . U . . .
H121 H 0.453027 0.722596 0.862569 0.096 Uiso 1 1 calc R U . . .
C122 C 0.4733(8) 0.9613(6) 0.5854(4) 0.104(4) Uani 1 1 d . . . . .
C125 C 0.3006(6) 0.3056(6) 0.6467(3) 0.102(4) Uani 1 1 d . U . . .
H12A H 0.258768 0.305870 0.629665 0.153 Uiso 1 1 calc R U . . .
H12B H 0.292389 0.330043 0.667284 0.153 Uiso 1 1 calc R U . . .
H12C H 0.310481 0.266000 0.654891 0.153 Uiso 1 1 calc R U . . .
C129 C 1.1486(7) 0.5840(6) 0.5721(3) 0.114(4) Uani 1 1 d . U . . .
H12D H 1.118297 0.550323 0.566951 0.171 Uiso 1 1 calc R U . . .
H12E H 1.195952 0.571073 0.580471 0.171 Uiso 1 1 calc R U . . .
H12F H 1.150481 0.607005 0.550248 0.171 Uiso 1 1 calc R U . . .
C130 C 0.7680(12) 0.2534(8) 0.5838(5) 0.073(3) Uani 0.5 1 d D U P C 2
C131 C 0.8673(8) 0.4517(6) 0.5358(4) 0.130(5) Uani 1 1 d . U . . .
H13A H 0.854281 0.443423 0.559987 0.195 Uiso 1 1 calc R U . . .
H13B H 0.905735 0.426125 0.530350 0.195 Uiso 1 1 calc R U . . .
H13C H 0.826667 0.445210 0.518507 0.195 Uiso 1 1 calc R U . . .
C132 C 0.7554(11) 0.2748(9) 0.5493(6) 0.072(3) Uani 0.5 1 d D U P C 2
H132 H 0.768075 0.252932 0.529371 0.087 Uiso 0.5 1 calc R U P C 2
C135 C 0.4514(8) 1.0180(6) 0.6025(4) 0.140(6) Uani 1 1 d . U . . .
H13D H 0.428904 1.009334 0.624391 0.210 Uiso 1 1 calc R U . . .
H13E H 0.418214 1.038696 0.585704 0.210 Uiso 1 1 calc R U . . .
H13F H 0.492932 1.042030 0.608434 0.210 Uiso 1 1 calc R U . . .
C137 C 0.3373(5) 0.6719(6) 0.8323(3) 0.108(3) Uani 1 1 d D U . . .
H13G H 0.313929 0.682681 0.808941 0.161 Uiso 1 1 calc R U . . .
H13H H 0.333059 0.703513 0.849267 0.161 Uiso 1 1 calc R U . . .
H13I H 0.315246 0.637021 0.841004 0.161 Uiso 1 1 calc R U . . .
C138 C 1.0266(15) 0.4381(13) 0.6099(8) 0.128(8) Uani 0.5 1 d D U P B 2
H13J H 1.072833 0.434160 0.623149 0.192 Uiso 0.5 1 calc R U P B 2
H13K H 1.018114 0.478834 0.603724 0.192 Uiso 0.5 1 calc R U P B 2
H13L H 1.024931 0.414977 0.588037 0.192 Uiso 0.5 1 calc R U P B 2
C139 C 0.833(2) 0.9962(16) 0.4782(5) 0.159(8) Uani 0.5 1 d D U P A 2
H13M H 0.855947 0.962689 0.468475 0.239 Uiso 0.5 1 calc R U P A 2
H13N H 0.860039 1.031138 0.474376 0.239 Uiso 0.5 1 calc R U P A 2
H13O H 0.785480 1.000306 0.466093 0.239 Uiso 0.5 1 calc R U P A 2
C142 C 0.8242(11) 0.9248(6) 0.5682(7) 0.117(4) Uani 0.5 1 d DG U P A 2
C143 C 0.8372(10) 0.9334(7) 0.5328(6) 0.127(4) Uani 0.5 1 d G U P A 2
H143 H 0.852643 0.902060 0.519085 0.152 Uiso 0.5 1 calc R U P A 2
C144 C 0.8278(12) 0.9877(9) 0.5174(5) 0.132(4) Uani 0.5 1 d DG U P A 2
C145 C 0.8053(11) 1.0335(6) 0.5374(6) 0.134(4) Uani 0.5 1 d G U P A 2
H145 H 0.798824 1.070699 0.526864 0.161 Uiso 0.5 1 calc R U P A 2
C140 C 0.7922(10) 1.0250(7) 0.5728(6) 0.130(4) Uani 0.5 1 d G U P A 2
H140 H 0.776800 1.056271 0.586532 0.155 Uiso 0.5 1 calc R U P A 2
C141 C 0.8016(11) 0.9706(9) 0.5883(5) 0.118(4) Uani 0.5 1 d DG U P A 2
C146 C 0.8046(15) 0.1966(9) 0.5915(8) 0.106(7) Uani 0.5 1 d D U P C 2
H14A H 0.853168 0.199337 0.585200 0.160 Uiso 0.5 1 calc R U P C 2
H14B H 0.780109 0.166061 0.577246 0.160 Uiso 0.5 1 calc R U P C 2
H14C H 0.804406 0.187527 0.616934 0.160 Uiso 0.5 1 calc R U P C 2
C148 C 1.0232(10) 0.7996(13) 0.4979(7) 0.124(5) Uani 0.5 1 d D U P D 2
H148 H 1.031695 0.841564 0.493705 0.149 Uiso 0.5 1 calc R U P D 2
C149 C 1.0929(14) 0.7791(15) 0.5110(9) 0.158(8) Uani 0.5 1 d D U P D 2
H14D H 1.105504 0.801082 0.532962 0.237 Uiso 0.5 1 d R U P D 2
H14E H 1.090724 0.737852 0.516722 0.237 Uiso 0.5 1 d R U P D 2
H14F H 1.128414 0.785462 0.494132 0.237 Uiso 0.5 1 d R U P D 2
C150 C 1.0004(17) 0.7792(16) 0.4626(8) 0.172(7) Uani 0.5 1 d D U P D 2
H15A H 0.979566 0.740586 0.463123 0.258 Uiso 0.5 1 d R U P D 2
H15B H 0.967186 0.805646 0.449543 0.258 Uiso 0.5 1 d R U P D 2
H15C H 1.043736 0.777446 0.450523 0.258 Uiso 0.5 1 d R U P D 2
C152 C 0.8339(8) 0.9730(9) 0.5879(5) 0.116(4) Uani 0.5 1 d DG U P A 1
C151 C 0.8572(11) 0.9267(6) 0.5686(6) 0.118(4) Uani 0.5 1 d DG U P A 1
C156 C 0.8853(11) 0.9363(7) 0.5362(6) 0.127(4) Uani 0.5 1 d G U P A 1
H156 H 0.901221 0.904580 0.523013 0.152 Uiso 0.5 1 calc R U P A 1
C155 C 0.8902(10) 0.9922(9) 0.5232(5) 0.130(4) Uani 0.5 1 d DG U P A 1
C154 C 0.8669(12) 1.0385(6) 0.5425(6) 0.132(4) Uani 0.5 1 d G U P A 1
H154 H 0.870181 1.076763 0.533569 0.158 Uiso 0.5 1 calc R U P A 1
C153 C 0.8388(10) 1.0289(7) 0.5749(6) 0.127(4) Uani 0.5 1 d G U P A 1
H153 H 0.822846 1.060625 0.588074 0.152 Uiso 0.5 1 calc R U P A 1
C157 C 0.9072(19) 0.9992(15) 0.4849(5) 0.152(10) Uani 0.5 1 d D U P A 1
H15D H 0.953615 1.017042 0.484491 0.229 Uiso 0.5 1 calc R U P A 1
H15E H 0.871829 1.023863 0.472049 0.229 Uiso 0.5 1 calc R U P A 1
H15F H 0.907362 0.961200 0.473388 0.229 Uiso 0.5 1 calc R U P A 1
O56A O 0.8047(12) 0.9685(18) 0.6200(6) 0.104(4) Uani 0.5 1 d D U P A 1
C158 C 1.0154(11) 0.8369(12) 0.5085(7) 0.128(5) Uani 0.5 1 d D U P D 1
H158 H 1.012007 0.870992 0.524566 0.154 Uiso 0.5 1 calc R U P D 1
C159 C 1.0143(16) 0.8597(14) 0.4726(7) 0.142(7) Uani 0.5 1 d D U P D 1
H15G H 0.965858 0.860885 0.461679 0.214 Uiso 0.5 1 calc R U P D 1
H15H H 1.042515 0.834904 0.458264 0.214 Uiso 0.5 1 calc R U P D 1
H15I H 1.033908 0.898896 0.473437 0.214 Uiso 0.5 1 calc R U P D 1
C160 C 1.0866(15) 0.8158(15) 0.5147(11) 0.150(8) Uani 0.5 1 d D U P D 1
H16A H 1.096017 0.792921 0.536594 0.224 Uiso 0.5 1 d R U P D 1
H16B H 1.121997 0.846241 0.514054 0.224 Uiso 0.5 1 d R U P D 1
H16C H 1.088406 0.790581 0.493834 0.224 Uiso 0.5 1 d R U P D 1
C164 C 0.7602(11) 0.2985(8) 0.6185(6) 0.067(3) Uani 0.5 1 d D U P C 1
H164 H 0.767404 0.287674 0.642973 0.080 Uiso 0.5 1 calc R U P C 1
C165 C 0.7967(11) 0.2715(9) 0.5933(5) 0.073(3) Uani 0.5 1 d D U P C 1
C166 C 0.8489(14) 0.2244(11) 0.6033(8) 0.104(7) Uani 0.5 1 d D U P C 1
H16D H 0.895971 0.237426 0.598678 0.156 Uiso 0.5 1 calc R U P C 1
H16E H 0.836582 0.189850 0.589020 0.156 Uiso 0.5 1 calc R U P C 1
H16F H 0.848058 0.215253 0.628748 0.156 Uiso 0.5 1 calc R U P C 1
C167 C 0.7883(11) 0.2914(9) 0.5583(6) 0.072(3) Uani 0.5 1 d D U P C 1
H167 H 0.812522 0.272137 0.540768 0.087 Uiso 0.5 1 calc R U P C 1
C168 C 0.7462(11) 0.3382(9) 0.5480(6) 0.070(3) Uani 0.5 1 d D U P C 1
H168 H 0.746521 0.353522 0.524545 0.084 Uiso 0.5 1 calc R U P C 1
C169 C 0.9431(12) 0.3608(10) 0.6798(7) 0.085(4) Uani 0.5 1 d D U P B 1
H169 H 0.952835 0.324493 0.690924 0.102 Uiso 0.5 1 calc R U P B 1
C170 C 0.9938(12) 0.3888(10) 0.6618(7) 0.090(4) Uani 0.5 1 d D U P B 1
H170 H 1.037662 0.369431 0.661950 0.108 Uiso 0.5 1 calc R U P B 1
C171 C 0.9893(11) 0.4424(10) 0.6430(7) 0.094(4) Uani 0.5 1 d D U P B 1
C172 C 0.9253(12) 0.4690(12) 0.6459(7) 0.091(4) Uani 0.5 1 d D U P B 1
H172 H 0.917929 0.506672 0.636226 0.110 Uiso 0.5 1 calc R U P B 1
C173 C 1.0452(17) 0.4689(14) 0.6221(9) 0.120(8) Uani 0.5 1 d D U P B 1
H17A H 1.091400 0.463878 0.635213 0.181 Uiso 0.5 1 d R U P B 1
H17B H 1.035740 0.510218 0.618484 0.181 Uiso 0.5 1 d R U P B 1
H17C H 1.044650 0.449668 0.598824 0.181 Uiso 0.5 1 d R U P B 1
C127 C 0.4202(9) 0.2556(7) 0.7426(5) 0.051(4) Uani 0.5 1 d . U P E 1
H12G H 0.404944 0.260914 0.766634 0.076 Uiso 0.5 1 calc R U P E 1
H12H H 0.420921 0.214293 0.736936 0.076 Uiso 0.5 1 calc R U P E 1
H12I H 0.387449 0.275485 0.725139 0.076 Uiso 0.5 1 calc R U P E 1
C50 C 0.5737(6) 0.3568(4) 0.7276(3) 0.0476(17) Uani 0.5 1 d G U P E 1
C126 C 0.5056(5) 0.3369(4) 0.7296(3) 0.0488(17) Uani 0.5 1 d G U P E 1
H126 H 0.466847 0.361532 0.722963 0.059 Uiso 0.5 1 calc R U P E 1
C120 C 0.4942(5) 0.2810(5) 0.7412(4) 0.0507(18) Uani 0.5 1 d G U P E 1
C117 C 0.5509(6) 0.2449(4) 0.7508(4) 0.0512(19) Uani 0.5 1 d G U P E 1
H117 H 0.543047 0.206689 0.758796 0.061 Uiso 0.5 1 calc R U P E 1
C116 C 0.6189(5) 0.2649(4) 0.7489(3) 0.0473(19) Uani 0.5 1 d G U P E 1
H116 H 0.657687 0.240239 0.755444 0.057 Uiso 0.5 1 calc R U P E 1
C107 C 0.6304(5) 0.3208(5) 0.7372(3) 0.0486(17) Uani 0.5 1 d G U P E 1
C175 C 0.5283(6) 0.3785(4) 0.7271(3) 0.0535(17) Uani 0.5 1 d G U P E 2
C174 C 0.4578(6) 0.3925(4) 0.7283(3) 0.0543(18) Uani 0.5 1 d G U P E 2
C179 C 0.4101(5) 0.3503(5) 0.7365(3) 0.0549(19) Uani 0.5 1 d G U P E 2
H179 H 0.361986 0.359856 0.737243 0.066 Uiso 0.5 1 calc R U P E 2
C178 C 0.4328(6) 0.2940(4) 0.7435(4) 0.054(2) Uani 0.5 1 d G U P E 2
H178 H 0.400239 0.265167 0.749050 0.065 Uiso 0.5 1 calc R U P E 2
C177 C 0.5033(6) 0.2800(4) 0.7423(4) 0.0506(18) Uani 0.5 1 d DG U P E 2
C176 C 0.5510(5) 0.3223(5) 0.7342(4) 0.0544(17) Uani 0.5 1 d G U P E 2
H176 H 0.599135 0.312727 0.733375 0.065 Uiso 0.5 1 calc R U P E 2
C180 C 0.5320(11) 0.2224(7) 0.7523(6) 0.072(4) Uani 0.5 1 d D U P E 2
H18A H 0.531954 0.216947 0.778150 0.108 Uiso 0.5 1 calc R U P E 2
H18B H 0.580145 0.219431 0.745447 0.108 Uiso 0.5 1 calc R U P E 2
H18C H 0.502891 0.192510 0.739797 0.108 Uiso 0.5 1 calc R U P E 2
C134 C 0.2827(10) 0.4951(9) 0.7463(7) 0.083(5) Uani 0.5 1 d D U P F 1
H13P H 0.257716 0.500655 0.722615 0.124 Uiso 0.5 1 calc R U P F 1
H13Q H 0.299549 0.532467 0.755829 0.124 Uiso 0.5 1 calc R U P F 1
H13R H 0.250710 0.478039 0.762419 0.124 Uiso 0.5 1 calc R U P F 1
C133 C 0.3451(10) 0.4546(8) 0.7433(7) 0.075(4) Uani 0.5 1 d D U P F 1
C147 C 0.3271(13) 0.3923(8) 0.7505(8) 0.085(5) Uani 0.5 1 d D U P F 1
H14G H 0.294938 0.390701 0.769451 0.128 Uiso 0.5 1 calc R U P F 1
H14H H 0.370084 0.370993 0.758171 0.128 Uiso 0.5 1 calc R U P F 1
H14I H 0.304496 0.374772 0.728692 0.128 Uiso 0.5 1 calc R U P F 1
O58A O 0.3865(6) 0.4660(5) 0.7219(4) 0.059(2) Uani 0.5 1 d D U P G 2
C161 C 0.3132(9) 0.4667(10) 0.7384(6) 0.073(3) Uani 0.5 1 d D U P G 2
H161 H 0.318487 0.494667 0.758771 0.088 Uiso 0.5 1 calc R U P G 2
C162 C 0.2991(15) 0.4087(10) 0.7548(9) 0.106(6) Uani 0.5 1 d D U P G 2
H16G H 0.276586 0.383123 0.736406 0.158 Uiso 0.5 1 calc R U P G 2
H16H H 0.267991 0.413864 0.773947 0.158 Uiso 0.5 1 calc R U P G 2
H16I H 0.343480 0.391594 0.764662 0.158 Uiso 0.5 1 calc R U P G 2
C163 C 0.2539(9) 0.4904(9) 0.7125(6) 0.067(4) Uani 0.5 1 d D U P G 2
H16J H 0.260297 0.532048 0.709453 0.101 Uiso 0.5 1 calc R U P G 2
H16K H 0.208686 0.483244 0.722164 0.101 Uiso 0.5 1 calc R U P G 2
H16L H 0.254562 0.471044 0.689330 0.101 Uiso 0.5 1 calc R U P G 2
O58B O 0.4244(7) 0.4470(5) 0.7234(4) 0.059(2) Uani 0.5 1 d D U P F 1
C14 C 0.5825(5) 0.4182(4) 0.7187(2) 0.0440(14) Uani 1 1 d . U . . .
O56 O 0.6450(3) 0.4302(2) 0.71733(16) 0.0570(13) Uani 1 1 d . U . . .
O51 O 0.6985(6) 0.3370(4) 0.7366(3) 0.0489(17) Uani 0.6 1 d . U P E 1
O55 O 0.5420(4) 0.4582(3) 0.71167(17) 0.0712(15) Uani 1 1 d . U . . .
O57 O 0.7434(9) 0.3202(7) 0.7392(4) 0.057(4) Uani 0.4 1 d . U P E 2

loop_
_atom_site_aniso_label
_atom_site_aniso_U_11
_atom_site_aniso_U_22
_atom_site_aniso_U_33
_atom_site_aniso_U_23
_atom_site_aniso_U_13
_atom_site_aniso_U_12
Ag1 0.0483(4) 0.0374(4) 0.0521(4) 0.0105(3) 0.0059(3) -0.0032(3)
Ag2 0.0434(6) 0.0295(5) 0.0530(6) 0.0001(5) 0.0024(5) -0.0060(4)
Ti1 0.0258(7) 0.0287(8) 0.0277(8) -0.0018(6) 0.0005(6) -0.0028(6)
Ti2 0.0312(8) 0.0308(8) 0.0306(8) 0.0029(6) 0.0021(6) 0.0032(6)
Ti3 0.0375(8) 0.0285(8) 0.0308(8) 0.0033(6) -0.0010(7) 0.0040(7)
Ti4 0.0302(8) 0.0340(8) 0.0433(9) 0.0036(7) -0.0008(7) -0.0028(7)
Ti5 0.0467(9) 0.0366(9) 0.0337(8) -0.0093(7) -0.0012(7) -0.0093(7)
Ti6 0.0352(9) 0.0396(9) 0.0481(10) 0.0007(7) 0.0030(7) -0.0009(7)
Ti7 0.0451(10) 0.0445(10) 0.0411(9) -0.0009(8) -0.0014(8) 0.0110(8)
Ti8 0.0520(10) 0.0449(10) 0.0463(10) 0.0116(8) -0.0138(8) -0.0049(8)
Ti9 0.0540(11) 0.0598(11) 0.0415(10) 0.0055(8) -0.0051(8) 0.0042(9)
Ti10 0.0467(10) 0.0404(10) 0.0857(14) -0.0116(9) -0.0162(9) 0.0080(8)
Ag3 0.0465(12) 0.0409(12) 0.0498(12) 0.0114(10) 0.0014(10) 0.0002(10)
O1 0.029(3) 0.028(3) 0.029(3) -0.004(2) 0.001(2) -0.004(2)
O2 0.031(3) 0.031(3) 0.030(3) -0.004(2) 0.001(2) 0.000(2)
O3 0.032(3) 0.031(3) 0.024(3) 0.002(2) -0.001(2) 0.004(2)
O4 0.031(3) 0.028(3) 0.040(3) -0.001(2) 0.003(3) -0.001(2)
O5 0.036(3) 0.039(3) 0.030(3) -0.007(3) -0.001(3) -0.012(3)
O6 0.034(3) 0.034(3) 0.034(3) -0.008(2) -0.001(2) -0.012(3)
O7 0.026(3) 0.027(3) 0.037(3) 0.003(2) -0.007(2) -0.009(2)
O8 0.026(3) 0.043(4) 0.043(3) -0.003(3) 0.005(3) 0.009(3)
O9 0.036(3) 0.036(3) 0.043(3) 0.002(3) 0.002(3) 0.000(3)
O10 0.031(3) 0.040(3) 0.040(3) -0.005(3) -0.001(3) -0.005(3)
O11 0.044(3) 0.030(3) 0.050(4) 0.001(3) 0.006(3) -0.005(3)
O12 0.032(3) 0.034(3) 0.046(3) -0.001(3) 0.005(3) 0.013(3)
O13 0.041(3) 0.034(3) 0.035(3) -0.004(3) -0.003(3) -0.007(3)
O14 0.038(3) 0.034(3) 0.031(3) 0.003(3) -0.001(3) -0.003(3)
O15 0.036(3) 0.043(3) 0.029(3) 0.000(2) 0.004(3) 0.003(3)
O16 0.054(4) 0.023(3) 0.030(3) -0.002(2) 0.007(3) 0.004(3)
O17 0.036(3) 0.030(3) 0.034(3) 0.000(2) 0.001(2) 0.001(3)
O18 0.033(3) 0.047(3) 0.029(3) 0.003(3) 0.005(3) -0.009(3)
O19 0.032(3) 0.047(4) 0.032(3) 0.011(3) -0.007(3) -0.002(3)
O20 0.038(3) 0.060(4) 0.046(4) -0.001(3) 0.010(3) -0.002(3)
O21 0.063(4) 0.033(3) 0.037(3) -0.002(3) -0.005(3) 0.006(3)
O22 0.031(3) 0.035(4) 0.058(4) 0.001(3) -0.005(3) -0.006(3)
O23 0.043(3) 0.037(3) 0.033(3) 0.005(3) -0.007(3) -0.002(3)
O24 0.052(4) 0.038(3) 0.034(3) 0.007(3) 0.003(3) 0.013(3)
O25 0.043(3) 0.045(3) 0.028(3) -0.007(3) -0.005(3) -0.010(3)
O26 0.044(3) 0.046(4) 0.036(3) -0.002(3) -0.004(3) -0.005(3)
O27 0.048(4) 0.032(3) 0.041(3) -0.001(3) 0.005(3) 0.010(3)
O28 0.038(3) 0.043(4) 0.044(4) 0.009(3) -0.002(3) 0.000(3)
O29 0.064(4) 0.046(4) 0.038(3) 0.009(3) -0.008(3) -0.004(3)
O30 0.038(3) 0.030(3) 0.042(3) 0.003(3) -0.001(3) -0.007(3)
O31 0.056(4) 0.032(4) 0.044(4) 0.008(3) 0.004(3) 0.016(3)
O32 0.043(3) 0.033(3) 0.049(4) 0.005(3) 0.002(3) 0.014(3)
O33 0.032(3) 0.063(4) 0.044(4) -0.003(3) 0.007(3) -0.001(3)
O34 0.042(3) 0.063(4) 0.032(3) -0.008(3) -0.003(3) 0.003(3)
O35 0.040(3) 0.049(4) 0.038(3) 0.005(3) 0.001(3) 0.009(3)
O36 0.061(4) 0.047(4) 0.043(4) -0.013(3) 0.007(3) -0.005(3)
O37 0.021(3) 0.062(4) 0.055(4) 0.000(3) 0.001(3) -0.002(3)
O38 0.046(4) 0.038(3) 0.063(4) -0.016(3) -0.001(3) 0.016(3)
O39 0.055(4) 0.048(4) 0.033(3) 0.005(3) -0.008(3) -0.002(3)
O40 0.056(4) 0.039(3) 0.050(4) -0.012(3) 0.003(3) -0.015(3)
O41 0.042(4) 0.085(5) 0.048(4) 0.018(4) 0.000(3) -0.016(3)
O42 0.074(4) 0.038(4) 0.047(4) 0.003(3) -0.014(3) -0.003(3)
O43 0.053(4) 0.076(5) 0.044(4) 0.010(3) -0.006(3) 0.008(4)
O44 0.061(4) 0.066(5) 0.038(4) 0.006(3) 0.011(3) 0.002(4)
O45 0.049(4) 0.047(4) 0.060(4) 0.010(3) -0.019(3) -0.005(3)
O46 0.043(4) 0.058(4) 0.080(5) -0.010(4) -0.005(3) 0.019(3)
O47 0.058(4) 0.071(5) 0.054(4) 0.027(3) -0.018(3) -0.008(4)
O48 0.042(4) 0.040(4) 0.122(6) -0.027(4) -0.016(4) 0.008(3)
O49 0.053(4) 0.055(4) 0.066(4) 0.009(4) -0.010(3) -0.001(3)
C1 0.019(4) 0.039(5) 0.033(5) -0.002(4) 0.003(4) 0.010(4)
C2 0.030(5) 0.026(4) 0.042(5) -0.007(4) 0.006(4) 0.007(4)
O50 0.088(5) 0.030(4) 0.101(6) 0.000(4) -0.035(5) 0.007(4)
C3 0.038(5) 0.025(4) 0.023(4) -0.009(3) -0.004(4) 0.006(4)
C4 0.023(4) 0.040(5) 0.031(5) -0.001(4) 0.003(4) 0.000(4)
C5 0.028(4) 0.032(5) 0.038(5) -0.004(4) 0.002(4) 0.001(4)
C6 0.039(5) 0.024(4) 0.036(5) -0.008(4) 0.002(4) 0.002(4)
C7 0.026(4) 0.033(5) 0.045(5) -0.002(4) 0.011(4) 0.006(4)
C8 0.046(5) 0.031(5) 0.036(5) -0.006(4) -0.012(4) -0.003(4)
C9 0.032(5) 0.033(5) 0.035(5) -0.004(4) -0.010(4) 0.011(4)
C10 0.037(5) 0.027(4) 0.042(5) -0.007(4) -0.001(4) 0.005(4)
C11 0.028(4) 0.036(5) 0.037(5) -0.002(4) -0.010(4) 0.002(4)
C12 0.029(4) 0.035(5) 0.034(5) -0.004(4) 0.001(4) 0.012(4)
C13 0.027(4) 0.029(5) 0.051(5) 0.011(4) 0.000(4) -0.003(4)
O52 0.081(5) 0.072(5) 0.077(5) 0.002(4) -0.001(4) 0.025(4)
C15 0.034(5) 0.031(5) 0.056(6) -0.009(4) -0.003(4) -0.005(4)
C16 0.045(6) 0.037(6) 0.059(7) -0.008(5) 0.002(5) -0.016(5)
C17 0.042(5) 0.045(5) 0.035(5) -0.004(4) -0.010(4) -0.003(5)
C18 0.036(5) 0.051(6) 0.040(6) -0.004(5) -0.004(4) -0.009(4)
C19 0.035(5) 0.033(5) 0.041(5) -0.007(4) -0.004(4) 0.005(4)
C20 0.039(5) 0.032(5) 0.046(5) 0.012(4) 0.010(4) -0.008(4)
C21 0.037(5) 0.043(5) 0.029(5) 0.002(4) 0.008(4) 0.005(4)
C22 0.036(5) 0.051(6) 0.035(5) 0.010(4) 0.007(4) 0.005(5)
C23 0.049(6) 0.032(5) 0.050(6) -0.004(4) 0.004(5) -0.005(5)
C24 0.031(5) 0.039(5) 0.036(5) -0.007(4) 0.004(4) 0.008(4)
C25 0.036(5) 0.037(5) 0.042(5) 0.006(4) 0.005(4) 0.010(4)
C26 0.043(5) 0.034(5) 0.039(5) 0.016(4) 0.004(4) -0.002(4)
C27 0.067(7) 0.052(6) 0.034(5) 0.003(5) 0.001(5) -0.016(6)
C28 0.033(5) 0.032(5) 0.036(5) 0.010(4) 0.003(4) 0.004(4)
C29 0.036(5) 0.033(5) 0.051(5) 0.003(4) 0.002(4) -0.009(4)
O53 0.101(5) 0.102(5) 0.098(5) 0.041(4) 0.004(4) -0.030(4)
C30 0.043(5) 0.037(5) 0.041(5) -0.005(4) 0.001(4) 0.002(4)
C31 0.044(5) 0.035(5) 0.040(5) -0.005(4) -0.004(4) -0.006(4)
C32 0.058(6) 0.031(5) 0.035(5) 0.005(4) -0.015(4) -0.011(4)
C33 0.061(6) 0.044(5) 0.026(5) 0.008(4) -0.007(4) -0.008(5)
C34 0.042(5) 0.036(5) 0.044(5) -0.010(4) -0.009(4) 0.002(4)
C35 0.018(4) 0.043(5) 0.039(5) -0.010(4) 0.000(4) -0.007(4)
C36 0.049(6) 0.046(6) 0.049(6) 0.010(5) 0.006(5) 0.014(5)
O54 0.093(6) 0.091(6) 0.093(6) -0.019(5) -0.012(5) 0.026(5)
C37 0.049(5) 0.036(5) 0.031(5) -0.005(4) -0.007(4) -0.006(4)
C38 0.039(5) 0.061(6) 0.038(5) 0.001(5) 0.004(4) 0.020(5)
C39 0.058(4) 0.067(4) 0.053(4) -0.010(4) 0.009(4) 0.025(4)
C40 0.054(4) 0.075(5) 0.048(4) -0.016(4) 0.014(4) 0.026(4)
C41 0.047(5) 0.036(5) 0.045(6) -0.010(4) 0.009(5) -0.005(4)
O56B 0.091(10) 0.069(6) 0.125(7) 0.022(6) 0.002(7) -0.027(8)
C42 0.065(6) 0.035(5) 0.031(5) -0.007(4) 0.004(4) -0.001(5)
C43 0.044(5) 0.043(5) 0.041(5) 0.010(4) 0.005(4) 0.007(4)
C44 0.066(6) 0.041(5) 0.030(5) -0.005(4) -0.014(5) -0.001(5)
C45 0.067(6) 0.043(6) 0.044(5) 0.018(4) 0.007(5) 0.014(5)
C46 0.041(5) 0.054(6) 0.036(5) 0.005(4) -0.016(4) -0.001(5)
C47 0.056(6) 0.029(5) 0.044(5) 0.000(4) -0.012(5) -0.004(4)
C48 0.045(6) 0.053(7) 0.037(5) -0.005(5) -0.013(4) 0.020(5)
C49 0.041(5) 0.052(6) 0.075(7) -0.005(5) 0.015(5) 0.002(5)
C51 0.048(5) 0.042(6) 0.041(5) -0.005(4) -0.001(4) 0.004(4)
C52 0.037(5) 0.044(6) 0.067(6) -0.005(5) -0.009(5) 0.001(4)
C53 0.052(6) 0.048(6) 0.027(5) 0.003(4) -0.004(4) -0.012(5)
C54 0.035(5) 0.049(6) 0.050(6) -0.003(5) -0.003(4) -0.012(4)
C55 0.057(5) 0.052(5) 0.073(5) -0.016(4) 0.022(5) -0.002(4)
C56 0.072(7) 0.041(6) 0.051(6) -0.001(5) 0.000(5) -0.023(5)
C57 0.054(6) 0.045(5) 0.033(5) -0.005(4) -0.008(5) -0.002(5)
C58 0.052(6) 0.045(5) 0.040(5) -0.001(4) 0.007(5) 0.017(5)
C59 0.057(7) 0.072(7) 0.054(6) 0.013(6) 0.017(5) 0.008(6)
C60 0.068(6) 0.040(5) 0.038(5) 0.003(4) 0.019(5) -0.005(5)
C61 0.078(7) 0.035(5) 0.044(6) 0.000(5) 0.015(5) -0.009(5)
C62 0.057(6) 0.059(7) 0.056(6) -0.013(5) 0.018(5) 0.002(5)
C63 0.034(5) 0.060(6) 0.051(6) 0.002(5) 0.006(4) -0.013(5)
C64 0.061(6) 0.054(7) 0.059(7) -0.023(5) 0.013(5) -0.018(5)
C65 0.065(7) 0.061(7) 0.057(6) 0.018(5) -0.004(5) 0.007(5)
C66 0.064(7) 0.043(6) 0.047(6) 0.004(5) -0.013(5) -0.010(5)
C67 0.086(8) 0.051(6) 0.066(7) 0.025(5) 0.018(6) 0.029(6)
C68 0.079(7) 0.053(6) 0.035(5) -0.003(5) -0.005(5) -0.007(5)
C69 0.058(6) 0.064(7) 0.062(6) -0.013(5) -0.007(5) -0.012(5)
C70 0.046(6) 0.048(6) 0.043(5) -0.003(4) -0.012(4) 0.025(5)
C71 0.050(6) 0.054(6) 0.067(7) -0.022(5) 0.012(5) -0.023(5)
C72 0.079(7) 0.043(6) 0.037(5) 0.000(4) 0.001(5) -0.008(5)
C73 0.088(8) 0.044(6) 0.043(6) 0.013(5) -0.005(6) -0.004(6)
C74 0.046(6) 0.052(7) 0.080(7) -0.027(5) -0.013(5) 0.023(5)
C75 0.060(5) 0.046(5) 0.069(5) 0.001(4) 0.019(5) 0.007(4)
C76 0.060(7) 0.060(7) 0.047(6) -0.014(5) -0.008(5) 0.020(6)
C77 0.088(8) 0.045(6) 0.042(6) 0.010(5) 0.014(6) -0.003(6)
C78 0.074(8) 0.030(6) 0.084(8) 0.005(5) -0.021(6) 0.012(6)
C79 0.076(7) 0.077(7) 0.036(5) 0.023(5) 0.006(5) 0.025(6)
C80 0.063(5) 0.076(6) 0.088(6) 0.023(5) 0.035(5) 0.036(5)
C81 0.064(5) 0.066(5) 0.087(6) 0.015(5) 0.030(5) 0.041(5)
C123 0.080(7) 0.078(7) 0.105(7) 0.007(6) 0.034(6) 0.044(6)
C128 0.082(6) 0.091(7) 0.112(7) 0.004(6) 0.041(6) 0.040(6)
C136 0.081(6) 0.097(7) 0.114(7) 0.010(6) 0.045(6) 0.031(6)
C124 0.079(6) 0.095(7) 0.107(7) 0.016(6) 0.043(6) 0.031(6)
C82 0.074(7) 0.057(7) 0.061(7) -0.014(5) 0.026(6) 0.000(6)
C83 0.077(7) 0.046(6) 0.054(6) 0.016(5) -0.025(6) -0.004(5)
C84 0.096(8) 0.059(7) 0.043(6) 0.004(5) -0.016(6) -0.031(6)
C85 0.047(6) 0.097(8) 0.053(6) 0.026(6) 0.012(5) 0.036(6)
C86 0.051(7) 0.098(9) 0.070(7) 0.015(7) -0.006(6) 0.038(7)
C87 0.062(4) 0.083(5) 0.063(4) -0.020(4) 0.011(4) 0.027(4)
C88 0.100(8) 0.048(5) 0.113(7) 0.001(6) 0.029(7) -0.019(6)
C89 0.073(8) 0.073(8) 0.063(7) 0.019(6) -0.002(6) 0.023(6)
C90 0.047(6) 0.069(7) 0.059(6) -0.017(5) 0.005(5) -0.026(5)
C91 0.051(7) 0.064(8) 0.077(8) 0.024(6) -0.022(6) 0.004(6)
C92 0.065(7) 0.098(9) 0.038(6) -0.018(6) -0.003(5) 0.005(7)
C93 0.047(6) 0.091(8) 0.059(6) -0.001(6) 0.011(5) 0.024(6)
C94 0.069(7) 0.085(8) 0.031(5) -0.004(5) 0.004(5) -0.023(6)
C95 0.060(4) 0.088(5) 0.064(4) -0.015(4) 0.017(4) 0.024(4)
C96 0.057(7) 0.058(7) 0.142(11) -0.050(7) -0.016(7) 0.026(6)
C97 0.109(9) 0.100(9) 0.042(6) 0.007(6) -0.011(6) -0.051(8)
C98 0.073(7) 0.084(8) 0.050(6) 0.013(6) -0.008(6) -0.038(7)
C99 0.056(7) 0.072(8) 0.104(9) -0.034(7) -0.014(6) 0.033(6)
C100 0.072(8) 0.060(7) 0.072(7) 0.003(6) -0.011(6) 0.026(6)
C101 0.116(10) 0.083(8) 0.055(7) 0.011(6) 0.007(7) -0.015(8)
C102 0.100(9) 0.095(10) 0.056(7) -0.017(7) 0.025(7) -0.003(8)
C103 0.072(8) 0.064(7) 0.096(9) -0.025(7) -0.018(7) 0.021(6)
C104 0.071(8) 0.081(9) 0.143(12) -0.061(8) 0.036(8) -0.023(7)
C105 0.074(7) 0.053(6) 0.079(7) -0.004(6) 0.022(6) 0.012(6)
C106 0.067(7) 0.062(6) 0.078(6) -0.015(6) 0.029(6) 0.006(6)
C108 0.161(12) 0.056(7) 0.052(7) -0.003(5) 0.017(7) -0.031(8)
C109 0.089(9) 0.044(7) 0.130(11) -0.005(7) -0.037(8) 0.027(6)
C110 0.128(11) 0.084(9) 0.094(9) 0.044(7) 0.025(8) 0.054(8)
C111 0.079(9) 0.106(10) 0.088(9) -0.026(7) -0.024(7) 0.023(8)
C112 0.141(12) 0.064(8) 0.093(9) -0.014(7) 0.054(9) -0.027(8)
C113 0.070(8) 0.077(9) 0.090(9) 0.016(7) -0.030(7) 0.008(7)
C114 0.078(9) 0.074(9) 0.135(12) 0.032(9) 0.006(9) 0.039(8)
C115 0.122(11) 0.093(10) 0.093(9) 0.048(8) -0.013(8) 0.029(8)
C118 0.116(10) 0.089(10) 0.083(9) -0.038(8) 0.043(8) -0.015(8)
C119 0.079(3) 0.094(4) 0.072(4) -0.018(4) 0.007(4) 0.022(4)
C121 0.077(4) 0.093(5) 0.071(4) -0.027(4) 0.012(4) 0.028(4)
C122 0.103(11) 0.077(10) 0.126(12) 0.016(9) -0.019(9) 0.037(9)
C125 0.102(6) 0.108(6) 0.096(6) 0.002(4) 0.014(4) -0.026(4)
C129 0.120(6) 0.115(6) 0.108(6) -0.025(4) 0.013(4) 0.018(4)
C130 0.076(7) 0.060(6) 0.087(6) -0.009(5) 0.022(6) 0.013(6)
C131 0.137(7) 0.126(7) 0.128(7) -0.007(5) 0.021(5) -0.004(5)
C132 0.074(7) 0.062(6) 0.085(6) -0.012(6) 0.027(6) 0.011(6)
C135 0.136(12) 0.102(11) 0.180(15) -0.021(10) -0.003(11) 0.063(10)
C137 0.084(4) 0.126(5) 0.115(5) -0.016(4) 0.021(4) 0.026(4)
C138 0.105(15) 0.137(18) 0.154(16) -0.008(15) 0.081(13) 0.016(14)
C139 0.163(18) 0.151(16) 0.161(12) -0.004(15) -0.001(17) -0.003(17)
C142 0.127(8) 0.083(5) 0.144(7) 0.006(6) 0.020(7) -0.017(7)
C143 0.136(9) 0.093(6) 0.153(7) 0.006(6) 0.023(8) -0.014(7)
C144 0.142(9) 0.098(6) 0.158(7) 0.005(6) 0.018(8) -0.013(8)
C145 0.143(9) 0.101(6) 0.160(7) 0.008(7) 0.016(8) -0.015(8)
C140 0.138(9) 0.096(6) 0.155(7) 0.012(6) 0.014(8) -0.016(8)
C141 0.125(9) 0.082(5) 0.146(6) 0.011(5) 0.010(7) -0.019(7)
C146 0.112(16) 0.079(14) 0.132(15) -0.005(13) 0.032(14) 0.040(13)
C148 0.125(7) 0.122(7) 0.126(7) 0.027(6) 0.010(6) -0.016(6)
C149 0.160(13) 0.156(14) 0.164(13) 0.021(13) 0.042(12) -0.013(13)
C150 0.183(13) 0.173(13) 0.159(11) 0.006(12) 0.007(12) -0.023(13)
C152 0.122(9) 0.080(5) 0.145(6) 0.010(5) 0.013(7) -0.020(7)
C151 0.126(8) 0.084(5) 0.145(7) 0.007(6) 0.025(7) -0.019(7)
C156 0.134(9) 0.093(6) 0.155(7) 0.008(6) 0.023(8) -0.017(7)
C155 0.139(9) 0.097(6) 0.156(7) 0.006(6) 0.023(8) -0.016(8)
C154 0.138(9) 0.098(6) 0.159(7) 0.008(7) 0.019(8) -0.018(8)
C153 0.133(9) 0.095(6) 0.154(7) 0.011(6) 0.016(8) -0.021(8)
C157 0.16(2) 0.141(18) 0.152(18) -0.060(16) -0.021(19) -0.003(19)
O56A 0.109(10) 0.073(6) 0.126(7) 0.016(6) -0.003(8) -0.019(9)
C158 0.129(7) 0.126(7) 0.129(7) 0.024(6) 0.008(6) -0.018(6)
C159 0.143(13) 0.139(13) 0.146(12) 0.055(12) 0.020(11) -0.032(12)
C160 0.152(13) 0.139(14) 0.160(13) 0.040(13) 0.026(12) -0.013(12)
C164 0.069(7) 0.054(6) 0.080(7) -0.003(6) 0.020(6) 0.010(6)
C165 0.075(7) 0.059(6) 0.087(7) -0.008(6) 0.020(6) 0.014(6)
C166 0.111(16) 0.086(14) 0.115(15) -0.021(13) 0.009(13) 0.039(13)
C167 0.071(7) 0.064(6) 0.085(6) -0.016(6) 0.024(6) 0.009(6)
C168 0.066(7) 0.066(6) 0.080(6) -0.012(6) 0.025(6) 0.002(6)
C169 0.077(6) 0.078(7) 0.105(7) 0.008(6) 0.034(6) 0.041(6)
C170 0.078(6) 0.089(7) 0.110(7) 0.004(6) 0.040(6) 0.035(6)
C171 0.081(6) 0.095(7) 0.112(7) 0.007(6) 0.042(6) 0.028(6)
C172 0.078(6) 0.095(7) 0.107(7) 0.012(6) 0.038(6) 0.027(6)
C173 0.093(14) 0.130(17) 0.147(16) -0.019(15) 0.062(13) -0.016(14)
C127 0.064(7) 0.042(7) 0.049(7) -0.007(7) 0.018(7) -0.021(7)
C50 0.059(3) 0.036(3) 0.047(3) 0.000(3) 0.006(3) -0.003(3)
C126 0.060(3) 0.039(3) 0.048(3) -0.002(3) 0.005(3) -0.002(3)
C120 0.062(4) 0.042(3) 0.049(3) -0.002(3) 0.008(3) -0.006(3)
C117 0.064(4) 0.041(4) 0.050(4) -0.001(3) 0.005(4) -0.006(3)
C116 0.059(4) 0.036(3) 0.047(3) -0.001(3) 0.007(3) -0.003(3)
C107 0.059(3) 0.039(3) 0.048(3) -0.001(3) 0.007(3) -0.001(3)
C175 0.065(3) 0.044(3) 0.051(3) -0.001(3) 0.005(3) -0.003(3)
C174 0.064(4) 0.046(3) 0.052(3) -0.001(3) 0.005(3) -0.003(3)
C179 0.066(4) 0.046(4) 0.052(3) 0.000(3) 0.005(4) -0.002(3)
C178 0.067(4) 0.045(4) 0.051(4) -0.001(4) 0.004(4) -0.004(4)
C177 0.061(4) 0.042(3) 0.049(3) -0.001(3) 0.008(3) -0.006(3)
C176 0.067(3) 0.043(3) 0.053(3) -0.002(3) 0.006(3) 0.000(3)
C180 0.079(8) 0.068(8) 0.068(8) -0.006(7) 0.003(7) -0.008(7)
C134 0.064(10) 0.065(10) 0.127(11) 0.005(10) 0.046(10) 0.022(9)
C133 0.064(8) 0.058(7) 0.102(7) 0.008(6) 0.008(7) 0.005(6)
C147 0.056(10) 0.082(11) 0.121(11) -0.002(10) 0.029(10) 0.016(9)
O58A 0.051(6) 0.046(5) 0.082(5) 0.012(4) 0.016(5) -0.001(4)
C161 0.058(8) 0.062(7) 0.102(7) 0.005(6) 0.023(7) 0.004(6)
C162 0.088(12) 0.102(12) 0.128(11) 0.001(11) 0.014(11) 0.011(10)
C163 0.040(9) 0.054(9) 0.111(10) 0.017(9) 0.027(9) -0.013(8)
O58B 0.051(6) 0.046(5) 0.082(5) 0.012(4) 0.016(5) -0.001(4)
C14 0.054(3) 0.034(3) 0.044(3) 0.003(3) 0.009(3) -0.007(3)
O56 0.065(3) 0.0391(13) 0.066(3) -0.002(2) 0.004(3) -0.004(3)
O51 0.058(4) 0.037(3) 0.052(3) 0.006(3) 0.004(3) -0.002(3)
O55 0.085(3) 0.064(3) 0.063(3) -0.009(3) -0.004(3) 0.030(3)
O57 0.068(9) 0.038(8) 0.064(8) 0.014(7) 0.004(8) 0.003(7)

loop_
_atom_type_symbol
_atom_type_description
_atom_type_scat_dispersion_real
_atom_type_scat_dispersion_imag
_atom_type_scat_source
C C 0.0033 0.0016 'International Tables Vol C Tables 4.2.6.8 and 6.1.1.4'
H H 0.0000 0.0000 'International Tables Vol C Tables 4.2.6.8 and 6.1.1.4'
Ag Ag -0.8971 1.1015 'International Tables Vol C Tables 4.2.6.8 and 6.1.1.4'
N N 0.0061 0.0033 'International Tables Vol C Tables 4.2.6.8 and 6.1.1.4'
O O 0.0106 0.0060 'International Tables Vol C Tables 4.2.6.8 and 6.1.1.4'
Ti Ti 0.2776 0.4457 'International Tables Vol C Tables 4.2.6.8 and 6.1.1.4'

loop_
_geom_angle_atom_site_label_1
_geom_angle_atom_site_label_2
_geom_angle_atom_site_label_3
_geom_angle
_geom_angle_site_symmetry_1
_geom_angle_site_symmetry_3
_geom_angle_publ_flag
O1 Ag1 O8 92.78(17) . . ?
O1 Ag1 O56 143.03(18) . . ?
O56 Ag1 O8 105.82(19) . . ?
Ag3 Ag2 O2 68.84(14) . . ?
Ag3 Ag2 O35 73.04(15) . . ?
Ag3 Ag2 O52 81.8(2) . . ?
O2 Ag2 O35 92.82(17) . . ?
O2 Ag2 O52 139.6(2) . . ?
O52 Ag2 O35 104.8(2) . . ?
O1 Ti1 Ti2 41.36(15) . . ?
O1 Ti1 O2 81.8(2) . . ?
O1 Ti1 O6 94.9(2) . . ?
O1 Ti1 O7 95.9(2) . . ?
O1 Ti1 O11 95.5(2) . . ?
O1 Ti1 O18 173.0(2) . . ?
O2 Ti1 Ti2 40.42(14) . . ?
O2 Ti1 O6 93.0(2) . . ?
O2 Ti1 O7 94.6(2) . . ?
O2 Ti1 O11 176.8(2) . . ?
O2 Ti1 O18 93.1(2) . . ?
O6 Ti1 Ti2 94.52(16) . . ?
O6 Ti1 O7 167.6(2) . . ?
O6 Ti1 O11 88.9(2) . . ?
O6 Ti1 O18 80.6(2) . . ?
O7 Ti1 Ti2 97.64(15) . . ?
O7 Ti1 O11 84.0(2) . . ?
O7 Ti1 O18 89.2(2) . . ?
O11 Ti1 Ti2 136.85(16) . . ?
O11 Ti1 O18 89.8(2) . . ?
O18 Ti1 Ti2 133.26(16) . . ?
O1 Ti2 Ti1 40.35(14) . . ?
O1 Ti2 O16 92.7(2) . . ?
O1 Ti2 O19 93.4(2) . . ?
O1 Ti2 O20 94.7(2) . . ?
O1 Ti2 O31 177.2(2) . . ?
O2 Ti2 Ti1 41.43(15) . . ?
O2 Ti2 O1 81.8(2) . . ?
O2 Ti2 O16 95.2(2) . . ?
O2 Ti2 O19 95.3(2) . . ?
O2 Ti2 O20 175.3(2) . . ?
O2 Ti2 O31 96.4(2) . . ?
O16 Ti2 Ti1 95.92(15) . . ?
O16 Ti2 O20 88.0(2) . . ?
O16 Ti2 O31 85.4(2) . . ?
O19 Ti2 Ti1 94.98(16) . . ?
O19 Ti2 O16 168.6(2) . . ?
O19 Ti2 O20 81.9(2) . . ?
O19 Ti2 O31 88.8(2) . . ?
O20 Ti2 Ti1 134.89(18) . . ?
O20 Ti2 O31 87.3(2) . . ?
O31 Ti2 Ti1 137.82(17) . . ?
O15 Ti3 O3 82.3(2) . . ?
O15 Ti3 O17 82.3(2) . . ?
O17 Ti3 O3 81.54(19) . . ?
O23 Ti3 O3 83.8(2) . . ?
O23 Ti3 O15 165.4(2) . . ?
O23 Ti3 O17 100.2(2) . . ?
O23 Ti3 O24 96.3(2) . . ?
O23 Ti3 O27 92.8(2) . . ?
O24 Ti3 O3 165.9(2) . . ?
O24 Ti3 O15 98.3(2) . . ?
O24 Ti3 O17 84.6(2) . . ?
O27 Ti3 O3 97.7(2) . . ?
O27 Ti3 O15 84.4(2) . . ?
O27 Ti3 O17 166.7(2) . . ?
O27 Ti3 O24 96.4(2) . . ?
O9 Ti4 O14 93.6(2) . . ?
O9 Ti4 O22 163.9(2) . . ?
O9 Ti4 O28 84.0(2) . . ?
O10 Ti4 O9 93.5(2) . . ?
O10 Ti4 O14 84.7(2) . . ?
O10 Ti4 O22 100.8(2) . . ?
O10 Ti4 O28 171.1(2) . . ?
O10 Ti4 O30 92.8(2) . . ?
O14 Ti4 O22 80.5(2) . . ?
O14 Ti4 O28 86.8(2) . . ?
O28 Ti4 O22 80.7(2) . . ?
O30 Ti4 O9 102.5(2) . . ?
O30 Ti4 O14 163.8(2) . . ?
O30 Ti4 O22 84.3(2) . . ?
O30 Ti4 O28 96.1(2) . . ?
O13 Ti5 O5 85.3(2) . . ?
O21 Ti5 O5 83.0(2) . . ?
O21 Ti5 O13 82.3(2) . . ?
O25 Ti5 O5 85.2(2) . . ?
O25 Ti5 O13 99.6(2) . . ?
O25 Ti5 O21 167.9(2) . . ?
O25 Ti5 O36 93.6(3) . . ?
O25 Ti5 O40 99.9(3) . . ?
O36 Ti5 O5 95.3(2) . . ?
O36 Ti5 O13 166.7(2) . . ?
O36 Ti5 O21 84.7(3) . . ?
O36 Ti5 O40 93.6(3) . . ?
O40 Ti5 O5 169.4(2) . . ?
O40 Ti5 O13 84.7(2) . . ?
O40 Ti5 O21 92.2(2) . . ?
O4 Ti6 O56 81.7(2) . . ?
O12 Ti6 O4 87.0(2) . . ?
O12 Ti6 O56 86.2(2) . . ?
O32 Ti6 O4 86.4(2) . . ?
O32 Ti6 O12 92.8(2) . . ?
O32 Ti6 O42 90.6(3) . . ?
O32 Ti6 O56 168.1(2) . . ?
O32 Ti6 O57 83.1(5) . . ?
O42 Ti6 O4 88.9(2) . . ?
O42 Ti6 O12 174.5(2) . . ?
O42 Ti6 O56 89.7(3) . . ?
O42 Ti6 O57 93.0(5) . . ?
O51 Ti6 O4 161.6(4) . . ?
O51 Ti6 O12 94.6(4) . . ?
O51 Ti6 O32 111.8(4) . . ?
O51 Ti6 O42 88.2(4) . . ?
O51 Ti6 O56 80.1(4) . . ?
O57 Ti6 O4 169.3(5) . . ?
O57 Ti6 O12 91.6(5) . . ?
O57 Ti6 O56 108.8(5) . . ?
O33 Ti7 O8 83.5(2) . . ?
O33 Ti7 O55 91.0(3) . . ?
O34 Ti7 O8 89.5(2) . . ?
O34 Ti7 O33 172.0(2) . . ?
O34 Ti7 O55 84.7(3) . . ?
O37 Ti7 O8 85.5(2) . . ?
O37 Ti7 O33 92.4(2) . . ?
O37 Ti7 O34 90.8(3) . . ?
O37 Ti7 O58A 85.6(4) . . ?
O37 Ti7 O55 169.8(3) . . ?
O58A Ti7 O8 169.0(4) . . ?
O58A Ti7 O33 90.4(5) . . ?
O58A Ti7 O34 97.1(5) . . ?
O58A Ti7 O55 104.0(5) . . ?
O58B Ti7 O8 161.0(5) . . ?
O58B Ti7 O33 90.0(5) . . ?
O58B Ti7 O34 95.5(5) . . ?
O58B Ti7 O37 112.7(5) . . ?
O58B Ti7 O55 76.9(5) . . ?
O55 Ti7 O8 85.3(3) . . ?
O26 Ti8 O45 83.5(2) . . ?
O29 Ti8 O26 83.0(2) . . ?
O29 Ti8 O45 80.2(2) . . ?
O39 Ti8 O26 85.3(2) . . ?
O39 Ti8 O29 103.2(3) . . ?
O39 Ti8 O45 167.7(2) . . ?
O39 Ti8 O47 96.2(3) . . ?
O39 Ti8 O49 92.3(3) . . ?
O47 Ti8 O26 167.8(3) . . ?
O47 Ti8 O29 84.8(3) . . ?
O47 Ti8 O45 95.8(3) . . ?
O49 Ti8 O26 95.5(3) . . ?
O49 Ti8 O29 164.2(3) . . ?
O49 Ti8 O45 84.0(3) . . ?
O49 Ti8 O47 96.5(3) . . ?
O41 Ti9 O35 81.8(2) . . ?
O41 Ti9 O54 88.0(3) . . ?
O43 Ti9 O35 93.3(2) . . ?
O43 Ti9 O41 172.4(3) . . ?
O43 Ti9 O54 85.9(3) . . ?
O44 Ti9 O35 84.3(2) . . ?
O44 Ti9 O41 95.2(3) . . ?
O44 Ti9 O43 90.1(3) . . ?
O44 Ti9 O54 170.2(3) . . ?
O53 Ti9 O35 169.9(3) . . ?
O53 Ti9 O41 88.2(3) . . ?
O53 Ti9 O43 96.8(3) . . ?
O53 Ti9 O44 95.1(4) . . ?
O53 Ti9 O54 94.3(4) . . ?
O54 Ti9 O35 86.9(3) . . ?
O38 Ti10 C141 143.5(5) . . ?
O46 Ti10 O38 89.5(3) . . ?
O46 Ti10 O50 174.8(3) . . ?
O46 Ti10 O52 87.2(3) . . ?
O46 Ti10 C141 110.5(5) . . ?
O46 Ti10 O56A 90.3(8) . . ?
O48 Ti10 O38 85.9(3) . . ?
O48 Ti10 O46 93.0(3) . . ?
O48 Ti10 O50 90.0(3) . . ?
O48 Ti10 O52 166.9(3) . . ?
O48 Ti10 C141 121.5(5) . . ?
O48 Ti10 O56A 110.9(11) . . ?
O50 Ti10 O38 86.5(3) . . ?
O50 Ti10 O52 89.0(3) . . ?
O50 Ti10 C141 71.3(5) . . ?
O52 Ti10 O38 81.0(3) . . ?
O52 Ti10 C141 70.3(5) . . ?
O56B Ti10 O38 170.0(9) . . ?
O56B Ti10 O46 96.1(9) . . ?
O56B Ti10 O48 101.9(11) . . ?
O56B Ti10 O50 87.4(9) . . ?
O56B Ti10 O52 91.0(11) . . ?
O56B Ti10 C141 26.6(8) . . ?
O56A Ti10 O38 163.1(10) . . ?
O56A Ti10 O50 92.6(8) . . ?
O56A Ti10 O52 82.1(11) . . ?
Ag2 Ag3 O2 69.44(14) . . ?
Ag2 Ag3 O35 69.91(14) . . ?
O2 Ag3 O35 91.82(18) . . ?
Ti1 O1 Ag1 135.4(3) . . ?
Ti1 O1 Ti2 98.3(2) . . ?
Ti2 O1 Ag1 123.0(2) . . ?
Ti1 O2 Ag2 120.6(2) . . ?
Ti1 O2 Ag3 128.4(2) . . ?
Ti2 O2 Ag2 138.5(2) . . ?
Ti2 O2 Ti1 98.1(2) . . ?
Ti2 O2 Ag3 123.3(3) . . ?
Ag3 O2 Ag2 41.71(10) . . ?
C7 O3 Ti3 129.2(5) . . ?
C8 O4 Ti6 132.7(5) . . ?
C2 O5 Ti5 129.4(5) . . ?
C2 O6 Ti1 136.6(5) . . ?
C1 O7 Ti1 137.0(5) . . ?
Ti7 O8 Ag1 110.7(2) . . ?
C21 O8 Ag1 118.4(5) . . ?
C21 O8 Ti7 130.8(5) . . ?
C15 O9 Ti4 136.1(5) . . ?
C4 O10 Ti4 131.4(5) . . ?
C8 O11 Ti1 150.4(5) . . ?
C13 O12 Ti6 143.5(5) . . ?
C17 O13 Ti5 132.1(5) . . ?
C1 O14 Ti4 131.9(5) . . ?
C22 O15 Ti3 134.0(5) . . ?
C7 O16 Ti2 140.7(5) . . ?
C13 O17 Ti3 132.6(5) . . ?
C35 O18 Ti1 141.4(5) . . ?
C12 O19 Ti2 140.9(5) . . ?
C21 O20 Ti2 146.6(5) . . ?
C16 O21 Ti5 133.6(6) . . ?
C23 O22 Ti4 130.6(6) . . ?
C24 O23 Ti3 132.1(5) . . ?
C26 O24 Ti3 134.5(5) . . ?
C11 O25 Ti5 129.6(5) . . ?
C12 O26 Ti8 129.0(5) . . ?
C39 O27 Ti3 135.2(6) . . ?
C18 O28 Ti4 133.5(6) . . ?
C27 O29 Ti8 133.0(6) . . ?
C20 O30 Ti4 131.7(5) . . ?
C48 O31 Ti2 147.3(6) . . ?
C81 O32 Ti6 134.3(5) . . ?
C22 O33 Ti7 140.0(5) . . ?
C17 O34 Ti7 143.4(5) . . ?
Ag2 O35 Ag3 37.05(9) . . ?
Ti9 O35 Ag2 113.3(2) . . ?
Ti9 O35 Ag3 106.6(2) . . ?
C35 O35 Ag2 113.6(5) . . ?
C35 O35 Ti9 132.6(5) . . ?
C35 O35 Ag3 114.8(5) . . ?
C55 O36 Ti5 133.0(5) . . ?
C38 O37 Ti7 132.8(5) . . ?
C48 O38 Ti10 129.8(6) . . ?
C10 O39 Ti8 129.1(5) . . ?
C32 O40 Ti5 135.0(5) . . ?
C18 O41 Ti9 134.4(5) . . ?
C16 O42 Ti6 135.5(5) . . ?
C27 O43 Ti9 146.3(6) . . ?
C62 O44 Ti9 135.3(5) . . ?
C78 O45 Ti8 132.1(7) . . ?
C23 O46 Ti10 142.4(6) . . ?
C66 O47 Ti8 135.3(6) . . ?
C74 O48 Ti10 130.7(6) . . ?
C91 O49 Ti8 136.8(6) . . ?
O7 C1 O14 121.1(7) . . ?
O7 C1 C5 117.6(7) . . ?
O14 C1 C5 121.3(7) . . ?
O5 C2 O6 122.4(7) . . ?
O5 C2 C3 122.2(7) . . ?
O6 C2 C3 115.4(7) . . ?
C78 O50 Ti10 141.0(6) . . ?
C11 C3 C2 120.5(7) . . ?
C37 C3 C2 119.9(7) . . ?
C37 C3 C11 119.6(7) . . ?
O10 C4 C5 122.8(7) . . ?
O10 C4 C31 118.8(7) . . ?
C31 C4 C5 118.4(7) . . ?
C4 C5 C1 120.3(7) . . ?
C19 C5 C1 120.6(7) . . ?
C19 C5 C4 119.1(7) . . ?
C24 C6 C7 120.7(7) . . ?
C42 C6 C7 119.5(7) . . ?
C42 C6 C24 119.8(8) . . ?
O3 C7 C6 121.7(7) . . ?
O16 C7 O3 119.8(7) . . ?
O16 C7 C6 118.5(7) . . ?
O4 C8 C80 119.7(7) . . ?
O11 C8 O4 124.4(7) . . ?
O11 C8 C80 115.9(7) . . ?
C10 C9 C12 121.0(7) . . ?
C30 C9 C10 118.8(7) . . ?
C30 C9 C12 120.2(7) . . ?
O39 C10 C9 121.9(7) . . ?
O39 C10 C57 119.0(7) . . ?
C57 C10 C9 119.0(8) . . ?
O25 C11 C3 121.7(7) . . ?
O25 C11 C47 118.4(7) . . ?
C3 C11 C47 119.8(7) . . ?
O19 C12 C9 117.3(7) . . ?
O26 C12 O19 120.5(7) . . ?
O26 C12 C9 122.2(7) . . ?
O12 C13 O17 119.6(7) . . ?
O12 C13 C28 119.5(7) . . ?
O17 C13 C28 120.9(7) . . ?
Ti10 O52 Ag2 110.8(3) . . ?
C88 O52 Ag2 113.3(6) . . ?
C88 O52 Ti10 135.7(7) . . ?
O9 C15 C52 119.5(8) . . ?
O9 C15 C54 120.6(8) . . ?
C52 C15 C54 119.9(8) . . ?
O21 C16 O42 123.2(8) . . ?
O21 C16 C75 120.5(9) . . ?
O42 C16 C75 116.3(9) . . ?
O13 C17 O34 120.4(8) . . ?
O13 C17 C53 121.9(8) . . ?
O34 C17 C53 117.6(8) . . ?
O28 C18 O41 121.1(8) . . ?
O28 C18 C54 121.4(8) . . ?
O41 C18 C54 117.5(8) . . ?
C5 C19 H19 118.4 . . ?
C43 C19 C5 123.2(8) . . ?
C43 C19 H19 118.4 . . ?
O30 C20 C29 121.3(8) . . ?
O30 C20 C63 119.9(8) . . ?
C63 C20 C29 118.8(8) . . ?
O8 C21 C25 119.8(8) . . ?
O20 C21 O8 119.3(7) . . ?
O20 C21 C25 120.8(8) . . ?
O15 C22 C40 119.4(8) . . ?
O33 C22 O15 120.7(8) . . ?
O33 C22 C40 119.8(8) . . ?
O22 C23 O46 119.7(8) . . ?
O22 C23 C29 121.5(8) . . ?
O46 C23 C29 118.6(8) . . ?
O23 C24 C6 122.3(7) . . ?
O23 C24 C51 119.1(7) . . ?
C51 C24 C6 118.6(8) . . ?
C38 C25 C21 122.1(7) . . ?
C59 C25 C21 118.6(8) . . ?
C59 C25 C38 119.2(8) . . ?
O24 C26 C28 124.2(7) . . ?
O24 C26 C45 117.0(7) . . ?
C28 C26 C45 118.9(8) . . ?
O29 C27 C33 118.9(9) . . ?
O43 C27 O29 121.4(8) . . ?
O43 C27 C33 119.6(8) . . ?
C26 C28 C13 121.4(7) . . ?
C36 C28 C13 118.4(7) . . ?
C36 C28 C26 120.2(7) . . ?
C20 C29 C23 121.7(8) . . ?
C20 C29 C49 118.2(8) . . ?
C49 C29 C23 120.0(8) . . ?
C148 O53 Ti9 139.3(14) . . ?
C158 O53 Ti9 152.7(12) . . ?
C9 C30 H30 119.1 . . ?
C41 C30 C9 121.9(8) . . ?
C41 C30 H30 119.1 . . ?
C4 C31 H31 119.1 . . ?
C4 C31 C46 121.8(8) . . ?
C46 C31 H31 119.1 . . ?
O40 C32 C53 122.6(7) . . ?
O40 C32 C56 117.5(8) . . ?
C53 C32 C56 119.9(8) . . ?
C66 C33 C27 123.1(8) . . ?
C66 C33 C68 119.1(8) . . ?
C68 C33 C27 117.7(9) . . ?
C41 C34 H34 119.1 . . ?
C57 C34 H34 119.1 . . ?
C57 C34 C41 121.8(8) . . ?
O18 C35 O35 121.7(7) . . ?
O18 C35 C60 119.2(8) . . ?
O35 C35 C60 119.1(7) . . ?
C28 C36 H36 118.9 . . ?
C28 C36 C67 122.1(8) . . ?
C67 C36 H36 118.9 . . ?
C88 O54 Ti9 172.0(9) . . ?
C3 C37 H37 119.1 . . ?
C3 C37 C72 121.9(8) . . ?
C72 C37 H37 119.1 . . ?
O37 C38 C25 122.3(7) . . ?
O37 C38 C85 117.9(8) . . ?
C85 C38 C25 119.8(9) . . ?
O27 C39 C40 122.6(8) . . ?
O27 C39 C87 116.5(9) . . ?
C40 C39 C87 120.8(9) . . ?
C39 C40 C22 123.3(8) . . ?
C39 C40 C95 119.8(8) . . ?
C95 C40 C22 116.9(9) . . ?
C30 C41 C69 120.1(8) . . ?
C34 C41 C30 117.8(8) . . ?
C34 C41 C69 122.0(8) . . ?
C141 O56B Ti10 120(2) . . ?
C6 C42 H42 118.9 . . ?
C61 C42 C6 122.2(8) . . ?
C61 C42 H42 118.9 . . ?
C19 C43 C46 117.0(8) . . ?
C19 C43 C65 123.3(8) . . ?
C46 C43 C65 119.7(8) . . ?
C47 C44 H44 118.2 . . ?
C47 C44 C72 123.6(8) . . ?
C72 C44 H44 118.2 . . ?
C26 C45 H45 120.1 . . ?
C79 C45 C26 119.9(8) . . ?
C79 C45 H45 120.1 . . ?
C31 C46 C43 120.5(8) . . ?
C31 C46 H46 119.7 . . ?
C43 C46 H46 119.7 . . ?
C11 C47 H47 120.7 . . ?
C44 C47 C11 118.7(8) . . ?
C44 C47 H47 120.7 . . ?
O31 C48 O38 121.3(8) . . ?
O31 C48 C70 118.7(9) . . ?
O38 C48 C70 120.0(9) . . ?
C29 C49 H49 118.6 . . ?
C71 C49 C29 122.9(9) . . ?
C71 C49 H49 118.6 . . ?
C24 C51 H51 120.5 . . ?
C64 C51 C24 119.0(8) . . ?
C64 C51 H51 120.5 . . ?
C15 C52 H52 119.7 . . ?
C103 C52 C15 120.5(10) . . ?
C103 C52 H52 119.7 . . ?
C32 C53 C17 121.5(8) . . ?
C32 C53 C94 118.7(8) . . ?
C94 C53 C17 119.7(8) . . ?
C15 C54 C18 122.0(8) . . ?
C15 C54 C92 117.8(9) . . ?
C92 C54 C18 120.3(9) . . ?
O36 C55 C75 121.6(7) . . ?
O36 C55 C106 118.5(13) . . ?
O36 C55 C168 120.7(13) . . ?
C106 C55 C75 119.2(13) . . ?
C168 C55 C75 116.3(13) . . ?
C32 C56 H56 120.2 . . ?
C84 C56 C32 119.6(9) . . ?
C84 C56 H56 120.2 . . ?
C10 C57 H57 119.7 . . ?
C34 C57 C10 120.5(8) . . ?
C34 C57 H57 119.7 . . ?
C70 C58 H58 118.5 . . ?
C76 C58 H58 118.5 . . ?
C76 C58 C70 122.9(9) . . ?
C25 C59 H59 118.9 . . ?
C25 C59 C89 122.3(9) . . ?
C89 C59 H59 118.9 . . ?
C62 C60 C35 121.7(8) . . ?
C82 C60 C35 118.9(7) . . ?
C82 C60 C62 119.1(8) . . ?
C42 C61 C108 123.3(9) . . ?
C64 C61 C42 116.9(8) . . ?
C64 C61 C108 119.9(9) . . ?
O44 C62 C60 122.6(8) . . ?
O44 C62 C102 120.2(9) . . ?
C102 C62 C60 117.2(10) . . ?
C20 C63 H63 119.8 . . ?
C90 C63 C20 120.4(9) . . ?
C90 C63 H63 119.8 . . ?
C51 C64 H64 118.2 . . ?
C61 C64 C51 123.5(9) . . ?
C61 C64 H64 118.2 . . ?
C43 C65 H65A 109.5 . . ?
C43 C65 H65B 109.5 . . ?
C43 C65 H65C 109.5 . . ?
H65A C65 H65B 109.5 . . ?
H65A C65 H65C 109.5 . . ?
H65B C65 H65C 109.5 . . ?
O47 C66 C33 122.1(8) . . ?
O47 C66 C83 119.2(9) . . ?
C33 C66 C83 118.7(9) . . ?
C36 C67 C110 121.7(9) . . ?
C79 C67 C36 116.9(8) . . ?
C79 C67 C110 121.4(9) . . ?
C33 C68 H68 119.6 . . ?
C33 C68 C77 120.9(9) . . ?
C77 C68 H68 119.6 . . ?
C41 C69 H69A 109.4 . . ?
C41 C69 H69B 109.6 . . ?
C41 C69 H69C 109.5 . . ?
H69A C69 H69B 109.5 . . ?
H69A C69 H69C 109.4 . . ?
H69B C69 H69C 109.5 . . ?
C58 C70 C48 118.3(8) . . ?
C74 C70 C48 122.2(9) . . ?
C74 C70 C58 119.4(8) . . ?
C49 C71 C90 116.1(9) . . ?
C49 C71 C104 120.2(10) . . ?
C90 C71 C104 123.6(9) . . ?
C37 C72 C44 116.2(8) . . ?
C37 C72 C97 122.1(9) . . ?
C44 C72 C97 121.8(8) . . ?
C77 C73 H73 119.2 . . ?
C83 C73 H73 119.2 . . ?
C83 C73 C77 121.5(9) . . ?
O48 C74 C70 122.3(8) . . ?
O48 C74 C96 119.3(9) . . ?
C70 C74 C96 118.4(10) . . ?
C55 C75 C16 121.3(8) . . ?
C105 C75 C16 125.9(12) . . ?
C105 C75 C55 112.4(12) . . ?
C164 C75 C16 114.6(12) . . ?
C164 C75 C55 122.8(12) . . ?
C58 C76 C93 123.5(9) . . ?
C99 C76 C58 116.6(9) . . ?
C99 C76 C93 119.9(9) . . ?
C68 C77 C101 119.9(10) . . ?
C73 C77 C68 118.2(9) . . ?
C73 C77 C101 121.9(9) . . ?
O45 C78 O50 119.4(9) . . ?
O45 C78 C100 122.6(10) . . ?
O50 C78 C100 117.9(10) . . ?
C45 C79 C67 122.0(8) . . ?
C45 C79 H79 119.0 . . ?
C67 C79 H79 119.0 . . ?
C81 C80 C8 120.6(6) . . ?
C81 C80 C124 120.0 . . ?
C81 C80 C172 125.1(12) . . ?
C124 C80 C8 119.1(6) . . ?
C172 C80 C8 113.2(11) . . ?
O32 C81 C80 124.0(6) . . ?
O32 C81 C123 116.0(6) . . ?
O32 C81 C169 121.2(11) . . ?
C80 C81 C169 112.9(11) . . ?
C123 C81 C80 120.0 . . ?
C81 C123 H123 120.0 . . ?
C81 C123 C128 120.0 . . ?
C128 C123 H123 120.0 . . ?
C123 C128 H128 120.0 . . ?
C136 C128 C123 120.0 . . ?
C136 C128 H128 120.0 . . ?
C128 C136 C138 122.2(16) . . ?
C124 C136 C128 120.0 . . ?
C124 C136 C138 117.4(16) . . ?
C80 C124 H124 120.0 . . ?
C136 C124 C80 120.0 . . ?
C136 C124 H124 120.0 . . ?
C60 C82 H82 118.7 . . ?
C60 C82 C112 122.5(9) . . ?
C112 C82 H82 118.7 . . ?
C66 C83 H83 119.3 . . ?
C73 C83 C66 121.3(10) . . ?
C73 C83 H83 119.3 . . ?
C56 C84 H84 119.1 . . ?
C56 C84 C98 121.8(9) . . ?
C98 C84 H84 119.1 . . ?
C38 C85 H85 120.4 . . ?
C86 C85 C38 119.2(10) . . ?
C86 C85 H85 120.4 . . ?
C85 C86 H86 118.2 . . ?
C85 C86 C89 123.7(9) . . ?
C89 C86 H86 118.2 . . ?
C39 C87 H87 120.0 . . ?
C121 C87 C39 120.0(11) . . ?
C121 C87 H87 120.0 . . ?
O52 C88 C142 105.2(13) . . ?
O52 C88 C151 119.5(14) . . ?
O54 C88 O52 118.9(9) . . ?
O54 C88 C142 130.1(15) . . ?
O54 C88 C151 121.4(14) . . ?
C59 C89 C86 115.5(9) . . ?
C59 C89 C115 121.2(11) . . ?
C86 C89 C115 123.3(10) . . ?
C63 C90 C71 123.4(9) . . ?
C63 C90 H90 118.3 . . ?
C71 C90 H90 118.3 . . ?
O49 C91 C100 122.5(9) . . ?
O49 C91 C113 120.2(10) . . ?
C100 C91 C113 117.3(11) . . ?
C54 C92 H92 118.8 . . ?
C111 C92 C54 122.4(10) . . ?
C111 C92 H92 118.8 . . ?
C76 C93 H93A 109.5 . . ?
C76 C93 H93B 109.5 . . ?
C76 C93 H93C 109.5 . . ?
H93A C93 H93B 109.5 . . ?
H93A C93 H93C 109.5 . . ?
H93B C93 H93C 109.5 . . ?
C53 C94 H94 119.5 . . ?
C98 C94 C53 121.0(9) . . ?
C98 C94 H94 119.5 . . ?
C40 C95 H95 120.6 . . ?
C119 C95 C40 118.8(10) . . ?
C119 C95 H95 120.6 . . ?
C74 C96 H96 120.1 . . ?
C99 C96 C74 119.9(10) . . ?
C99 C96 H96 120.1 . . ?
C72 C97 H97A 109.5 . . ?
C72 C97 H97B 109.5 . . ?
C72 C97 H97C 109.5 . . ?
H97A C97 H97B 109.5 . . ?
H97A C97 H97C 109.5 . . ?
H97B C97 H97C 109.5 . . ?
C84 C98 C94 118.9(9) . . ?
C84 C98 C125 121.2(10) . . ?
C94 C98 C125 120.0(10) . . ?
C76 C99 C96 122.7(9) . . ?
C76 C99 H99 118.6 . . ?
C96 C99 H99 118.6 . . ?
C91 C100 C78 120.2(10) . . ?
C91 C100 C109 120.4(10) . . ?
C109 C100 C78 119.1(11) . . ?
C77 C101 H10A 109.5 . . ?
C77 C101 H10B 109.5 . . ?
C77 C101 H10C 109.5 . . ?
H10A C101 H10B 109.5 . . ?
H10A C101 H10C 109.5 . . ?
H10B C101 H10C 109.5 . . ?
C62 C102 H102 118.8 . . ?
C118 C102 C62 122.3(11) . . ?
C118 C102 H102 118.8 . . ?
C52 C103 H103 119.6 . . ?
C52 C103 C111 120.8(10) . . ?
C111 C103 H103 119.6 . . ?
C71 C104 H10D 109.5 . . ?
C71 C104 H10E 109.5 . . ?
C71 C104 H10F 109.5 . . ?
H10D C104 H10E 109.5 . . ?
H10D C104 H10F 109.5 . . ?
H10E C104 H10F 109.5 . . ?
C75 C105 H105 114.9 . . ?
C130 C105 C75 130.2(18) . . ?
C130 C105 H105 114.9 . . ?
C55 C106 H106 117.9 . . ?
C132 C106 C55 124(2) . . ?
C132 C106 H106 117.9 . . ?
C61 C108 H10G 109.5 . . ?
C61 C108 H10H 109.5 . . ?
C61 C108 H10I 109.5 . . ?
H10G C108 H10H 109.5 . . ?
H10G C108 H10I 109.5 . . ?
H10H C108 H10I 109.5 . . ?
C100 C109 H109 119.1 . . ?
C122 C109 C100 121.8(12) . . ?
C122 C109 H109 119.1 . . ?
C67 C110 H11A 109.5 . . ?
C67 C110 H11B 109.5 . . ?
C67 C110 H11C 109.5 . . ?
H11A C110 H11B 109.5 . . ?
H11A C110 H11C 109.5 . . ?
H11B C110 H11C 109.5 . . ?
C92 C111 C103 118.5(11) . . ?
C92 C111 C129 123.9(12) . . ?
C103 C111 C129 117.6(12) . . ?
C82 C112 C131 120.4(11) . . ?
C118 C112 C82 118.3(11) . . ?
C118 C112 C131 121.0(11) . . ?
C91 C113 H113 119.7 . . ?
C114 C113 C91 120.6(12) . . ?
C114 C113 H113 119.7 . . ?
C113 C114 H114 118.5 . . ?
C113 C114 C122 122.9(12) . . ?
C122 C114 H114 118.5 . . ?
C89 C115 H11D 109.5 . . ?
C89 C115 H11E 109.5 . . ?
C89 C115 H11F 109.5 . . ?
H11D C115 H11E 109.5 . . ?
H11D C115 H11F 109.5 . . ?
H11E C115 H11F 109.5 . . ?
C102 C118 C112 120.5(11) . . ?
C102 C118 H118 119.8 . . ?
C112 C118 H118 119.8 . . ?
C95 C119 C137 121.2(11) . . ?
C121 C119 C95 118.1(9) . . ?
C121 C119 C137 120.7(10) . . ?
C87 C121 C119 122.5(10) . . ?
C87 C121 H121 118.7 . . ?
C119 C121 H121 118.7 . . ?
C109 C122 C114 117.0(12) . . ?
C109 C122 C135 121.1(14) . . ?
C114 C122 C135 121.8(13) . . ?
C98 C125 H12A 109.5 . . ?
C98 C125 H12B 109.5 . . ?
C98 C125 H12C 109.5 . . ?
H12A C125 H12B 109.5 . . ?
H12A C125 H12C 109.5 . . ?
H12B C125 H12C 109.5 . . ?
C111 C129 H12D 109.5 . . ?
C111 C129 H12E 109.5 . . ?
C111 C129 H12F 109.5 . . ?
H12D C129 H12E 109.5 . . ?
H12D C129 H12F 109.5 . . ?
H12E C129 H12F 109.5 . . ?
C105 C130 C132 115.0(18) . . ?
C105 C130 C146 123.0(17) . . ?
C132 C130 C146 122.0(18) . . ?
C112 C131 H13A 109.5 . . ?
C112 C131 H13B 109.5 . . ?
C112 C131 H13C 109.5 . . ?
H13A C131 H13B 109.5 . . ?
H13A C131 H13C 109.5 . . ?
H13B C131 H13C 109.5 . . ?
C106 C132 C130 119(2) . . ?
C106 C132 H132 120.6 . . ?
C130 C132 H132 120.6 . . ?
C122 C135 H13D 109.5 . . ?
C122 C135 H13E 109.5 . . ?
C122 C135 H13F 109.5 . . ?
H13D C135 H13E 109.5 . . ?
H13D C135 H13F 109.5 . . ?
H13E C135 H13F 109.5 . . ?
C119 C137 H13G 109.5 . . ?
C119 C137 H13H 109.5 . . ?
C119 C137 H13I 109.5 . . ?
H13G C137 H13H 109.5 . . ?
H13G C137 H13I 109.5 . . ?
H13H C137 H13I 109.5 . . ?
C136 C138 H13J 109.5 . . ?
C136 C138 H13K 109.5 . . ?
C136 C138 H13L 109.5 . . ?
H13J C138 H13K 109.5 . . ?
H13J C138 H13L 109.5 . . ?
H13K C138 H13L 109.5 . . ?
H13M C139 H13N 109.5 . . ?
H13M C139 H13O 109.5 . . ?
H13N C139 H13O 109.5 . . ?
C144 C139 H13M 109.5 . . ?
C144 C139 H13N 109.5 . . ?
C144 C139 H13O 109.5 . . ?
C143 C142 C88 112.7(17) . . ?
C143 C142 C141 120.0 . . ?
C141 C142 C88 126.9(17) . . ?
C142 C143 H143 120.0 . . ?
C142 C143 C144 120.0 . . ?
C144 C143 H143 120.0 . . ?
C143 C144 C139 121(2) . . ?
C145 C144 C139 119(2) . . ?
C145 C144 C143 120.0 . . ?
C144 C145 H145 120.0 . . ?
C144 C145 C140 120.0 . . ?
C140 C145 H145 120.0 . . ?
C145 C140 H140 120.0 . . ?
C145 C140 C141 120.0 . . ?
C141 C140 H140 120.0 . . ?
O56B C141 Ti10 33.5(16) . . ?
O56B C141 C142 125(2) . . ?
O56B C141 C140 114(2) . . ?
C142 C141 Ti10 95.7(11) . . ?
C140 C141 Ti10 139.4(11) . . ?
C140 C141 C142 120.0 . . ?
C130 C146 H14A 109.5 . . ?
C130 C146 H14B 109.5 . . ?
C130 C146 H14C 109.5 . . ?
H14A C146 H14B 109.5 . . ?
H14A C146 H14C 109.5 . . ?
H14B C146 H14C 109.5 . . ?
O53 C148 H148 102.3 . . ?
O53 C148 C149 131(3) . . ?
O53 C148 C150 102(2) . . ?
C149 C148 H148 102.3 . . ?
C150 C148 H148 102.3 . . ?
C150 C148 C149 113.5(15) . . ?
C148 C149 H14D 105.3 . . ?
C148 C149 H14E 109.5 . . ?
C148 C149 H14F 113.5 . . ?
H14D C149 H14E 109.5 . . ?
H14D C149 H14F 109.5 . . ?
H14E C149 H14F 109.5 . . ?
C148 C150 H15A 111.7 . . ?
C148 C150 H15B 112.7 . . ?
C148 C150 H15C 103.9 . . ?
H15A C150 H15B 109.5 . . ?
H15A C150 H15C 109.5 . . ?
H15B C150 H15C 109.5 . . ?
C151 C152 C153 120.0 . . ?
O56A C152 C151 125(2) . . ?
O56A C152 C153 115(2) . . ?
C152 C151 C88 119.1(16) . . ?
C156 C151 C88 120.6(16) . . ?
C156 C151 C152 120.0 . . ?
C151 C156 H156 120.0 . . ?
C151 C156 C155 120.0 . . ?
C155 C156 H156 120.0 . . ?
C156 C155 C157 118(2) . . ?
C154 C155 C156 120.0 . . ?
C154 C155 C157 121(2) . . ?
C155 C154 H154 120.0 . . ?
C155 C154 C153 120.0 . . ?
C153 C154 H154 120.0 . . ?
C152 C153 H153 120.0 . . ?
C154 C153 C152 120.0 . . ?
C154 C153 H153 120.0 . . ?
C155 C157 H15D 109.5 . . ?
C155 C157 H15E 109.5 . . ?
C155 C157 H15F 109.5 . . ?
H15D C157 H15E 109.5 . . ?
H15D C157 H15F 109.5 . . ?
H15E C157 H15F 109.5 . . ?
C152 O56A Ti10 128(2) . . ?
O53 C158 H158 106.2 . . ?
O53 C158 C159 115.0(19) . . ?
O53 C158 C160 120(2) . . ?
C159 C158 H158 106.2 . . ?
C159 C158 C160 102(2) . . ?
C160 C158 H158 106.2 . . ?
C158 C159 H15G 109.5 . . ?
C158 C159 H15H 109.5 . . ?
C158 C159 H15I 109.5 . . ?
H15G C159 H15H 109.5 . . ?
H15G C159 H15I 109.5 . . ?
H15H C159 H15I 109.5 . . ?
C158 C160 H16A 114.8 . . ?
C158 C160 H16B 113.3 . . ?
C158 C160 H16C 99.8 . . ?
H16A C160 H16B 109.4 . . ?
H16A C160 H16C 109.5 . . ?
H16B C160 H16C 109.5 . . ?
C75 C164 H164 120.4 . . ?
C165 C164 C75 119.2(17) . . ?
C165 C164 H164 120.4 . . ?
C164 C165 C166 121.6(17) . . ?
C164 C165 C167 118.5(18) . . ?
C167 C165 C166 119.7(19) . . ?
C165 C166 H16D 109.5 . . ?
C165 C166 H16E 109.5 . . ?
C165 C166 H16F 109.5 . . ?
H16D C166 H16E 109.5 . . ?
H16D C166 H16F 109.5 . . ?
H16E C166 H16F 109.5 . . ?
C165 C167 H167 118.6 . . ?
C168 C167 C165 123(2) . . ?
C168 C167 H167 118.6 . . ?
C55 C168 H168 120.1 . . ?
C167 C168 C55 119.9(19) . . ?
C167 C168 H168 120.1 . . ?
C81 C169 H169 120.6 . . ?
C170 C169 C81 118.8(18) . . ?
C170 C169 H169 120.6 . . ?
C169 C170 H170 115.4 . . ?
C169 C170 C171 129(2) . . ?
C171 C170 H170 115.4 . . ?
C170 C171 C173 126(2) . . ?
C172 C171 C170 111.4(19) . . ?
C172 C171 C173 122(2) . . ?
C80 C172 H172 118.8 . . ?
C171 C172 C80 122(2) . . ?
C171 C172 H172 118.8 . . ?
C171 C173 H17A 109.7 . . ?
C171 C173 H17B 109.6 . . ?
C171 C173 H17C 109.1 . . ?
H17A C173 H17B 109.5 . . ?
H17A C173 H17C 109.5 . . ?
H17B C173 H17C 109.5 . . ?
H12G C127 H12H 109.5 . . ?
H12G C127 H12I 109.5 . . ?
H12H C127 H12I 109.5 . . ?
C120 C127 H12G 109.5 . . ?
C120 C127 H12H 109.5 . . ?
C120 C127 H12I 109.5 . . ?
C126 C50 C107 120.0 . . ?
C126 C50 C14 117.3(8) . . ?
C107 C50 C14 122.3(8) . . ?
C50 C126 H126 120.0 . . ?
C50 C126 C120 120.0 . . ?
C120 C126 H126 120.0 . . ?
C126 C120 C127 122.5(10) . . ?
C117 C120 C127 117.5(10) . . ?
C117 C120 C126 120.0 . . ?
C120 C117 H117 120.0 . . ?
C120 C117 C116 120.0 . . ?
C116 C117 H117 120.0 . . ?
C117 C116 H116 120.0 . . ?
C117 C116 C107 120.0 . . ?
C107 C116 H116 120.0 . . ?
C116 C107 C50 120.0 . . ?
O51 C107 C50 123.9(9) . . ?
O51 C107 C116 116.1(9) . . ?
C174 C175 C176 120.0 . . ?
C174 C175 C14 125.2(9) . . ?
C176 C175 C14 114.8(9) . . ?
C175 C174 C179 120.0 . . ?
C174 C179 H179 120.0 . . ?
C178 C179 C174 120.0 . . ?
C178 C179 H179 120.0 . . ?
C179 C178 H178 120.0 . . ?
C179 C178 C177 120.0 . . ?
C177 C178 H178 120.0 . . ?
C178 C177 C180 122.8(11) . . ?
C176 C177 C178 120.0 . . ?
C176 C177 C180 117.0(11) . . ?
C175 C176 H176 120.0 . . ?
C177 C176 C175 120.0 . . ?
C177 C176 H176 120.0 . . ?
C177 C180 H18A 109.5 . . ?
C177 C180 H18B 109.5 . . ?
C177 C180 H18C 109.5 . . ?
H18A C180 H18B 109.5 . . ?
H18A C180 H18C 109.5 . . ?
H18B C180 H18C 109.5 . . ?
H13P C134 H13Q 109.5 . . ?
H13P C134 H13R 109.5 . . ?
H13Q C134 H13R 109.5 . . ?
C133 C134 H13P 109.5 . . ?
C133 C134 H13Q 109.5 . . ?
C133 C134 H13R 109.5 . . ?
C134 C133 O58B 143.4(16) . . ?
C147 C133 C134 112.2(17) . . ?
C147 C133 O58B 101.5(13) . . ?
C133 C147 H14G 109.5 . . ?
C133 C147 H14H 109.5 . . ?
C133 C147 H14I 109.5 . . ?
H14G C147 H14H 109.5 . . ?
H14G C147 H14I 109.5 . . ?
H14H C147 H14I 109.5 . . ?
C161 O58A Ti7 144.8(12) . . ?
O58A C161 H161 105.9 . . ?
C162 C161 O58A 110.3(17) . . ?
C162 C161 H161 105.9 . . ?
C162 C161 C163 115.3(19) . . ?
C163 C161 O58A 112.8(14) . . ?
C163 C161 H161 105.9 . . ?
C161 C162 H16G 109.5 . . ?
C161 C162 H16H 109.5 . . ?
C161 C162 H16I 109.5 . . ?
H16G C162 H16H 109.5 . . ?
H16G C162 H16I 109.5 . . ?
H16H C162 H16I 109.5 . . ?
C161 C163 H16J 109.5 . . ?
C161 C163 H16K 109.5 . . ?
C161 C163 H16L 109.5 . . ?
H16J C163 H16K 109.5 . . ?
H16J C163 H16L 109.5 . . ?
H16K C163 H16L 109.5 . . ?
Ti7 O58B C133 114.9(9) . . ?
O56 C14 C50 111.0(9) . . ?
O56 C14 C175 150.7(10) . . ?
O55 C14 C50 134.1(9) . . ?
O55 C14 C175 94.2(9) . . ?
O55 C14 O56 114.8(8) . . ?
Ti6 O56 Ag1 109.1(3) . . ?
C14 O56 Ag1 108.7(6) . . ?
C14 O56 Ti6 141.2(6) . . ?
C107 O51 Ti6 132.8(9) . . ?
C14 O55 Ti7 164.7(7) . . ?

loop_
_geom_bond_atom_site_label_1
_geom_bond_atom_site_label_2
_geom_bond_distance
_geom_bond_site_symmetry_2
_geom_bond_publ_flag
Ag1 O1 2.283(5) . ?
Ag1 O8 2.565(5) . ?
Ag1 O56 2.508(6) . ?
Ag2 Ag3 1.623(2) . ?
Ag2 O2 2.283(5) . ?
Ag2 O35 2.530(5) . ?
Ag2 O52 2.375(7) . ?
Ti1 Ti2 2.7754(18) . ?
Ti1 O1 1.816(5) . ?
Ti1 O2 1.855(5) . ?
Ti1 O6 1.975(5) . ?
Ti1 O7 1.998(5) . ?
Ti1 O11 2.019(5) . ?
Ti1 O18 2.048(5) . ?
Ti2 O1 1.853(5) . ?
Ti2 O2 1.818(5) . ?
Ti2 O16 1.988(5) . ?
Ti2 O19 1.971(5) . ?
Ti2 O20 2.025(5) . ?
Ti2 O31 2.028(6) . ?
Ti3 O3 2.060(5) . ?
Ti3 O15 2.032(5) . ?
Ti3 O17 2.053(5) . ?
Ti3 O23 1.839(5) . ?
Ti3 O24 1.865(5) . ?
Ti3 O27 1.854(5) . ?
Ti4 O9 1.854(5) . ?
Ti4 O10 1.848(5) . ?
Ti4 O14 2.030(5) . ?
Ti4 O22 2.069(5) . ?
Ti4 O28 2.038(6) . ?
Ti4 O30 1.850(5) . ?
Ti5 O5 2.035(5) . ?
Ti5 O13 2.030(5) . ?
Ti5 O21 2.028(6) . ?
Ti5 O25 1.827(5) . ?
Ti5 O36 1.862(6) . ?
Ti5 O40 1.873(6) . ?
Ti6 O4 2.010(5) . ?
Ti6 O12 1.937(5) . ?
Ti6 O32 1.831(5) . ?
Ti6 O42 1.920(5) . ?
Ti6 O56 2.046(6) . ?
Ti6 O51 1.778(10) . ?
Ti6 O57 1.927(15) . ?
Ti7 O8 2.063(6) . ?
Ti7 O33 1.986(6) . ?
Ti7 O34 1.944(6) . ?
Ti7 O37 1.828(6) . ?
Ti7 O58A 1.844(10) . ?
Ti7 O58B 1.745(11) . ?
Ti7 O55 2.009(7) . ?
Ti8 O26 2.036(6) . ?
Ti8 O29 2.028(6) . ?
Ti8 O39 1.845(6) . ?
Ti8 O45 2.060(6) . ?
Ti8 O47 1.862(6) . ?
Ti8 O49 1.858(7) . ?
Ti9 O35 2.083(6) . ?
Ti9 O41 1.980(6) . ?
Ti9 O43 1.933(7) . ?
Ti9 O44 1.843(6) . ?
Ti9 O53 1.778(7) . ?
Ti9 O54 2.006(8) . ?
Ti10 O38 2.043(6) . ?
Ti10 O46 1.935(7) . ?
Ti10 O48 1.837(7) . ?
Ti10 O50 1.963(7) . ?
Ti10 O52 2.034(7) . ?
Ti10 O56B 1.68(3) . ?
Ti10 C141 2.636(15) . ?
Ti10 O56A 1.95(3) . ?
Ag3 O2 2.274(5) . ?
Ag3 O35 2.576(5) . ?
O3 C7 1.289(9) . ?
O4 C8 1.289(9) . ?
O5 C2 1.237(9) . ?
O6 C2 1.268(9) . ?
O7 C1 1.269(9) . ?
O8 C21 1.284(9) . ?
O9 C15 1.345(9) . ?
O10 C4 1.353(9) . ?
O11 C8 1.258(9) . ?
O12 C13 1.281(9) . ?
O13 C17 1.261(9) . ?
O14 C1 1.270(9) . ?
O15 C22 1.279(9) . ?
O16 C7 1.276(9) . ?
O17 C13 1.295(9) . ?
O18 C35 1.247(9) . ?
O19 C12 1.271(9) . ?
O20 C21 1.258(9) . ?
O21 C16 1.245(10) . ?
O22 C23 1.254(9) . ?
O23 C24 1.340(9) . ?
O24 C26 1.336(9) . ?
O25 C11 1.370(9) . ?
O26 C12 1.267(9) . ?
O27 C39 1.350(10) . ?
O28 C18 1.240(9) . ?
O29 C27 1.288(10) . ?
O30 C20 1.331(9) . ?
O31 C48 1.243(10) . ?
O32 C81 1.324(8) . ?
O33 C22 1.260(10) . ?
O34 C17 1.278(9) . ?
O35 C35 1.284(9) . ?
O36 C55 1.346(11) . ?
O37 C38 1.343(10) . ?
O38 C48 1.283(10) . ?
O39 C10 1.347(9) . ?
O40 C32 1.328(9) . ?
O41 C18 1.282(10) . ?
O42 C16 1.290(10) . ?
O43 C27 1.263(11) . ?
O44 C62 1.327(11) . ?
O45 C78 1.264(11) . ?
O46 C23 1.311(10) . ?
O47 C66 1.339(10) . ?
O48 C74 1.344(11) . ?
O49 C91 1.331(12) . ?
C1 C5 1.479(11) . ?
C2 C3 1.494(10) . ?
O50 C78 1.295(11) . ?
C3 C11 1.392(10) . ?
C3 C37 1.379(10) . ?
C4 C5 1.407(10) . ?
C4 C31 1.376(11) . ?
C5 C19 1.387(10) . ?
C6 C7 1.470(11) . ?
C6 C24 1.397(11) . ?
C6 C42 1.380(11) . ?
C8 C80 1.517(10) . ?
C9 C10 1.401(10) . ?
C9 C12 1.467(11) . ?
C9 C30 1.389(11) . ?
C10 C57 1.382(11) . ?
C11 C47 1.394(11) . ?
C13 C28 1.454(10) . ?
O52 C88 1.245(12) . ?
C15 C52 1.388(11) . ?
C15 C54 1.401(12) . ?
C16 C75 1.481(12) . ?
C17 C53 1.464(11) . ?
C18 C54 1.467(12) . ?
C19 H19 0.9500 . ?
C19 C43 1.369(11) . ?
C20 C29 1.401(11) . ?
C20 C63 1.391(12) . ?
C21 C25 1.455(11) . ?
C22 C40 1.458(12) . ?
C23 C29 1.441(12) . ?
C24 C51 1.393(11) . ?
C25 C38 1.397(11) . ?
C25 C59 1.382(12) . ?
C26 C28 1.390(11) . ?
C26 C45 1.408(11) . ?
C27 C33 1.483(12) . ?
C28 C36 1.380(11) . ?
C29 C49 1.435(11) . ?
O53 C148 1.439(10) . ?
O53 C158 1.412(10) . ?
C30 H30 0.9500 . ?
C30 C41 1.384(11) . ?
C31 H31 0.9500 . ?
C31 C46 1.379(11) . ?
C32 C53 1.395(11) . ?
C32 C56 1.413(11) . ?
C33 C66 1.393(12) . ?
C33 C68 1.395(12) . ?
C34 H34 0.9500 . ?
C34 C41 1.371(11) . ?
C34 C57 1.370(11) . ?
C35 C60 1.459(11) . ?
C36 H36 0.9500 . ?
C36 C67 1.400(12) . ?
O54 C88 1.225(12) . ?
C37 H37 0.9500 . ?
C37 C72 1.391(11) . ?
C38 C85 1.381(12) . ?
C39 C40 1.365(13) . ?
C39 C87 1.387(12) . ?
C40 C95 1.431(12) . ?
C41 C69 1.509(11) . ?
O56B C141 1.361(10) . ?
C42 H42 0.9500 . ?
C42 C61 1.379(12) . ?
C43 C46 1.412(12) . ?
C43 C65 1.493(11) . ?
C44 H44 0.9500 . ?
C44 C47 1.357(11) . ?
C44 C72 1.402(12) . ?
C45 H45 0.9500 . ?
C45 C79 1.382(12) . ?
C46 H46 0.9500 . ?
C47 H47 0.9500 . ?
C48 C70 1.493(11) . ?
C49 H49 0.9500 . ?
C49 C71 1.373(12) . ?
C51 H51 0.9500 . ?
C51 C64 1.380(12) . ?
C52 H52 0.9500 . ?
C52 C103 1.365(13) . ?
C53 C94 1.403(11) . ?
C54 C92 1.410(12) . ?
C55 C75 1.423(13) . ?
C55 C106 1.395(10) . ?
C55 C168 1.392(10) . ?
C56 H56 0.9500 . ?
C56 C84 1.363(12) . ?
C57 H57 0.9500 . ?
C58 H58 0.9500 . ?
C58 C70 1.391(12) . ?
C58 C76 1.366(11) . ?
C59 H59 0.9500 . ?
C59 C89 1.398(13) . ?
C60 C62 1.424(12) . ?
C60 C82 1.368(12) . ?
C61 C64 1.362(13) . ?
C61 C108 1.509(12) . ?
C62 C102 1.394(13) . ?
C63 H63 0.9500 . ?
C63 C90 1.378(12) . ?
C64 H64 0.9500 . ?
C65 H65A 0.9800 . ?
C65 H65B 0.9800 . ?
C65 H65C 0.9800 . ?
C66 C83 1.399(12) . ?
C67 C79 1.396(13) . ?
C67 C110 1.527(13) . ?
C68 H68 0.9500 . ?
C68 C77 1.413(12) . ?
C69 H69A 0.9803 . ?
C69 H69B 0.9797 . ?
C69 H69C 0.9805 . ?
C70 C74 1.383(13) . ?
C71 C90 1.384(13) . ?
C71 C104 1.502(13) . ?
C72 C97 1.493(12) . ?
C73 H73 0.9500 . ?
C73 C77 1.369(13) . ?
C73 C83 1.355(13) . ?
C74 C96 1.387(12) . ?
C75 C105 1.389(10) . ?
C75 C164 1.390(10) . ?
C76 C93 1.516(13) . ?
C76 C99 1.363(14) . ?
C77 C101 1.500(13) . ?
C78 C100 1.464(14) . ?
C79 H79 0.9500 . ?
C80 C81 1.3900 . ?
C80 C124 1.3900 . ?
C80 C172 1.47(3) . ?
C81 C123 1.3900 . ?
C81 C169 1.48(2) . ?
C123 H123 0.9500 . ?
C123 C128 1.3900 . ?
C128 H128 0.9500 . ?
C128 C136 1.3900 . ?
C136 C124 1.3900 . ?
C136 C138 1.518(10) . ?
C124 H124 0.9500 . ?
C82 H82 0.9500 . ?
C82 C112 1.389(14) . ?
C83 H83 0.9500 . ?
C84 H84 0.9500 . ?
C84 C98 1.383(14) . ?
C85 H85 0.9500 . ?
C85 C86 1.363(13) . ?
C86 H86 0.9500 . ?
C86 C89 1.399(14) . ?
C87 H87 0.9500 . ?
C87 C121 1.351(13) . ?
C88 C142 1.517(9) . ?
C88 C151 1.532(9) . ?
C89 C115 1.537(14) . ?
C90 H90 0.9500 . ?
C91 C100 1.404(14) . ?
C91 C113 1.419(14) . ?
C92 H92 0.9500 . ?
C92 C111 1.352(15) . ?
C93 H93A 0.9800 . ?
C93 H93B 0.9800 . ?
C93 H93C 0.9800 . ?
C94 H94 0.9500 . ?
C94 C98 1.390(13) . ?
C95 H95 0.9500 . ?
C95 C119 1.417(13) . ?
C96 H96 0.9500 . ?
C96 C99 1.384(14) . ?
C97 H97A 0.9800 . ?
C97 H97B 0.9800 . ?
C97 H97C 0.9800 . ?
C98 C125 1.545(14) . ?
C99 H99 0.9500 . ?
C100 C109 1.416(14) . ?
C101 H10A 0.9800 . ?
C101 H10B 0.9800 . ?
C101 H10C 0.9800 . ?
C102 H102 0.9500 . ?
C102 C118 1.364(15) . ?
C103 H103 0.9500 . ?
C103 C111 1.405(16) . ?
C104 H10D 0.9800 . ?
C104 H10E 0.9800 . ?
C104 H10F 0.9800 . ?
C105 H105 0.9500 . ?
C105 C130 1.377(10) . ?
C106 H106 0.9500 . ?
C106 C132 1.380(10) . ?
C108 H10G 0.9800 . ?
C108 H10H 0.9800 . ?
C108 H10I 0.9800 . ?
C109 H109 0.9500 . ?
C109 C122 1.378(16) . ?
C110 H11A 0.9800 . ?
C110 H11B 0.9800 . ?
C110 H11C 0.9800 . ?
C111 C129 1.554(16) . ?
C112 C118 1.375(15) . ?
C112 C131 1.522(17) . ?
C113 H113 0.9500 . ?
C113 C114 1.369(16) . ?
C114 H114 0.9500 . ?
C114 C122 1.401(18) . ?
C115 H11D 0.9800 . ?
C115 H11E 0.9800 . ?
C115 H11F 0.9800 . ?
C118 H118 0.9500 . ?
C119 C121 1.392(15) . ?
C119 C137 1.523(9) . ?
C121 H121 0.9500 . ?
C122 C135 1.535(17) . ?
C125 H12A 0.9800 . ?
C125 H12B 0.9800 . ?
C125 H12C 0.9800 . ?
C129 H12D 0.9800 . ?
C129 H12E 0.9800 . ?
C129 H12F 0.9800 . ?
C130 C132 1.387(10) . ?
C130 C146 1.505(10) . ?
C131 H13A 0.9800 . ?
C131 H13B 0.9800 . ?
C131 H13C 0.9800 . ?
C132 H132 0.9500 . ?
C135 H13D 0.9800 . ?
C135 H13E 0.9800 . ?
C135 H13F 0.9800 . ?
C137 H13G 0.9800 . ?
C137 H13H 0.9800 . ?
C137 H13I 0.9800 . ?
C138 H13J 0.9800 . ?
C138 H13K 0.9800 . ?
C138 H13L 0.9800 . ?
C139 H13M 0.9800 . ?
C139 H13N 0.9800 . ?
C139 H13O 0.9800 . ?
C139 C144 1.495(10) . ?
C142 C143 1.3900 . ?
C142 C141 1.3900 . ?
C143 H143 0.9500 . ?
C143 C144 1.3900 . ?
C144 C145 1.3900 . ?
C145 H145 0.9500 . ?
C145 C140 1.3900 . ?
C140 H140 0.9500 . ?
C140 C141 1.3900 . ?
C146 H14A 0.9800 . ?
C146 H14B 0.9800 . ?
C146 H14C 0.9800 . ?
C148 H148 1.0000 . ?
C148 C149 1.459(9) . ?
C148 C150 1.439(10) . ?
C149 H14D 0.9802 . ?
C149 H14E 0.9800 . ?
C149 H14F 0.9800 . ?
C150 H15A 0.9800 . ?
C150 H15B 0.9802 . ?
C150 H15C 0.9798 . ?
C152 C151 1.3900 . ?
C152 C153 1.3900 . ?
C152 O56A 1.375(10) . ?
C151 C156 1.3900 . ?
C156 H156 0.9500 . ?
C156 C155 1.3900 . ?
C155 C154 1.3900 . ?
C155 C157 1.509(10) . ?
C154 H154 0.9500 . ?
C154 C153 1.3900 . ?
C153 H153 0.9500 . ?
C157 H15D 0.9800 . ?
C157 H15E 0.9800 . ?
C157 H15F 0.9800 . ?
C158 H158 1.0000 . ?
C158 C159 1.446(10) . ?
C158 C160 1.446(10) . ?
C159 H15G 0.9800 . ?
C159 H15H 0.9800 . ?
C159 H15I 0.9800 . ?
C160 H16A 0.9801 . ?
C160 H16B 0.9798 . ?
C160 H16C 0.9799 . ?
C164 H164 0.9500 . ?
C164 C165 1.376(10) . ?
C165 C166 1.503(10) . ?
C165 C167 1.387(10) . ?
C166 H16D 0.9800 . ?
C166 H16E 0.9800 . ?
C166 H16F 0.9800 . ?
C167 H167 0.9500 . ?
C167 C168 1.385(10) . ?
C168 H168 0.9500 . ?
C169 H169 0.9500 . ?
C169 C170 1.390(10) . ?
C170 H170 0.9500 . ?
C170 C171 1.43(3) . ?
C171 C172 1.382(10) . ?
C171 C173 1.513(10) . ?
C172 H172 0.9500 . ?
C173 H17A 0.9797 . ?
C173 H17B 0.9796 . ?
C173 H17C 0.9794 . ?
C127 H12G 0.9800 . ?
C127 H12H 0.9800 . ?
C127 H12I 0.9800 . ?
C127 C120 1.537(18) . ?
C50 C126 1.3900 . ?
C50 C107 1.3900 . ?
C50 C14 1.472(11) . ?
C126 H126 0.9500 . ?
C126 C120 1.3900 . ?
C120 C117 1.3900 . ?
C117 H117 0.9500 . ?
C117 C116 1.3900 . ?
C116 H116 0.9500 . ?
C116 C107 1.3900 . ?
C107 O51 1.358(13) . ?
C175 C174 1.3900 . ?
C175 C176 1.3900 . ?
C175 C14 1.442(11) . ?
C174 C179 1.3900 . ?
C179 H179 0.9500 . ?
C179 C178 1.3900 . ?
C178 H178 0.9500 . ?
C178 C177 1.3900 . ?
C177 C176 1.3900 . ?
C177 C180 1.478(15) . ?
C176 H176 0.9500 . ?
C180 H18A 0.9800 . ?
C180 H18B 0.9800 . ?
C180 H18C 0.9800 . ?
C134 H13P 0.9800 . ?
C134 H13Q 0.9800 . ?
C134 H13R 0.9800 . ?
C134 C133 1.529(9) . ?
C133 C147 1.514(9) . ?
C133 O58B 1.757(17) . ?
C147 H14G 0.9800 . ?
C147 H14H 0.9800 . ?
C147 H14I 0.9800 . ?
O58A C161 1.583(14) . ?
C161 H161 1.0000 . ?
C161 C162 1.510(18) . ?
C161 C163 1.529(17) . ?
C162 H16G 0.9800 . ?
C162 H16H 0.9800 . ?
C162 H16I 0.9800 . ?
C163 H16J 0.9800 . ?
C163 H16K 0.9800 . ?
C163 H16L 0.9800 . ?
C14 O56 1.231(10) . ?
C14 O55 1.221(10) . ?

loop_
_geom_torsion_atom_site_label_1
_geom_torsion_atom_site_label_2
_geom_torsion_atom_site_label_3
_geom_torsion_atom_site_label_4
_geom_torsion
_geom_torsion_site_symmetry_1
_geom_torsion_site_symmetry_2
_geom_torsion_site_symmetry_3
_geom_torsion_site_symmetry_4
_geom_torsion_publ_flag
Ag1 O8 C21 O20 -13.1(9) . . . . ?
Ag1 O8 C21 C25 164.8(5) . . . . ?
Ag2 O35 C35 O18 -6.9(9) . . . . ?
Ag2 O35 C35 C60 171.4(6) . . . . ?
Ag2 O52 C88 O54 12.9(15) . . . . ?
Ag2 O52 C88 C142 168.7(11) . . . . ?
Ag2 O52 C88 C151 -170.5(12) . . . . ?
Ti1 Ti2 O1 Ag1 162.3(4) . . . . ?
Ti1 Ti2 O2 Ag2 -159.7(5) . . . . ?
Ti1 Ti2 O2 Ag3 147.6(4) . . . . ?
Ti1 O6 C2 O5 -4.8(11) . . . . ?
Ti1 O6 C2 C3 174.8(5) . . . . ?
Ti1 O7 C1 O14 -4.4(11) . . . . ?
Ti1 O7 C1 C5 177.1(5) . . . . ?
Ti1 O11 C8 O4 19.2(16) . . . . ?
Ti1 O11 C8 C80 -159.4(8) . . . . ?
Ti1 O18 C35 O35 72.1(11) . . . . ?
Ti1 O18 C35 C60 -106.2(9) . . . . ?
Ti2 Ti1 O1 Ag1 -158.7(5) . . . . ?
Ti2 Ti1 O2 Ag2 164.5(4) . . . . ?
Ti2 Ti1 O2 Ag3 -145.2(4) . . . . ?
Ti2 O16 C7 O3 -10.8(11) . . . . ?
Ti2 O16 C7 C6 168.4(5) . . . . ?
Ti2 O19 C12 O26 7.7(12) . . . . ?
Ti2 O19 C12 C9 -170.9(5) . . . . ?
Ti2 O20 C21 O8 66.2(13) . . . . ?
Ti2 O20 C21 C25 -111.7(10) . . . . ?
Ti2 O31 C48 O38 14.0(16) . . . . ?
Ti2 O31 C48 C70 -165.5(7) . . . . ?
Ti3 O3 C7 O16 -171.1(4) . . . . ?
Ti3 O3 C7 C6 9.7(9) . . . . ?
Ti3 O15 C22 O33 179.0(5) . . . . ?
Ti3 O15 C22 C40 -2.3(12) . . . . ?
Ti3 O17 C13 O12 176.4(5) . . . . ?
Ti3 O17 C13 C28 -4.2(11) . . . . ?
Ti3 O23 C24 C6 -30.5(10) . . . . ?
Ti3 O23 C24 C51 150.8(6) . . . . ?
Ti3 O24 C26 C28 -14.2(12) . . . . ?
Ti3 O24 C26 C45 165.4(6) . . . . ?
Ti3 O27 C39 C40 -11.8(14) . . . . ?
Ti3 O27 C39 C87 172.0(6) . . . . ?
Ti4 O9 C15 C52 -161.4(6) . . . . ?
Ti4 O9 C15 C54 17.8(11) . . . . ?
Ti4 O10 C4 C5 -29.7(10) . . . . ?
Ti4 O10 C4 C31 152.2(6) . . . . ?
Ti4 O14 C1 O7 -172.7(4) . . . . ?
Ti4 O14 C1 C5 5.8(10) . . . . ?
Ti4 O22 C23 O46 175.5(5) . . . . ?
Ti4 O22 C23 C29 -9.8(12) . . . . ?
Ti4 O28 C18 O41 -176.6(5) . . . . ?
Ti4 O28 C18 C54 1.6(12) . . . . ?
Ti4 O30 C20 C29 -34.6(11) . . . . ?
Ti4 O30 C20 C63 145.9(6) . . . . ?
Ti5 O5 C2 O6 -170.3(5) . . . . ?
Ti5 O5 C2 C3 10.2(10) . . . . ?
Ti5 O13 C17 O34 172.7(5) . . . . ?
Ti5 O13 C17 C53 -9.9(12) . . . . ?
Ti5 O21 C16 O42 -176.8(5) . . . . ?
Ti5 O21 C16 C75 3.8(12) . . . . ?
Ti5 O25 C11 C3 -31.1(10) . . . . ?
Ti5 O25 C11 C47 150.0(6) . . . . ?
Ti5 O36 C55 C75 -22.4(14) . . . . ?
Ti5 O36 C55 C106 148.6(12) . . . . ?
Ti5 O36 C55 C168 171.6(12) . . . . ?
Ti5 O40 C32 C53 9.6(13) . . . . ?
Ti5 O40 C32 C56 -172.5(6) . . . . ?
Ti6 O4 C8 O11 -179.7(5) . . . . ?
Ti6 O4 C8 C80 -1.2(11) . . . . ?
Ti6 O12 C13 O17 -60.5(11) . . . . ?
Ti6 O12 C13 C28 120.1(8) . . . . ?
Ti6 O32 C81 C80 19.7(14) . . . . ?
Ti6 O32 C81 C123 -159.6(7) . . . . ?
Ti6 O32 C81 C169 -177.0(14) . . . . ?
Ti6 O42 C16 O21 -48.7(13) . . . . ?
Ti6 O42 C16 C75 130.8(8) . . . . ?
Ti7 O8 C21 O20 170.7(5) . . . . ?
Ti7 O8 C21 C25 -11.4(10) . . . . ?
Ti7 O33 C22 O15 -44.5(13) . . . . ?
Ti7 O33 C22 C40 136.8(7) . . . . ?
Ti7 O34 C17 O13 -78.0(12) . . . . ?
Ti7 O34 C17 C53 104.5(10) . . . . ?
Ti7 O37 C38 C25 -25.1(12) . . . . ?
Ti7 O37 C38 C85 155.1(7) . . . . ?
Ti7 O58A C161 C162 -158(2) . . . . ?
Ti7 O58A C161 C163 71(3) . . . . ?
Ti8 O26 C12 O19 -172.1(5) . . . . ?
Ti8 O26 C12 C9 6.4(10) . . . . ?
Ti8 O29 C27 O43 169.9(6) . . . . ?
Ti8 O29 C27 C33 -14.5(12) . . . . ?
Ti8 O39 C10 C9 -34.5(10) . . . . ?
Ti8 O39 C10 C57 145.5(6) . . . . ?
Ti8 O45 C78 O50 175.8(6) . . . . ?
Ti8 O45 C78 C100 -6.1(15) . . . . ?
Ti8 O47 C66 C33 7.6(14) . . . . ?
Ti8 O47 C66 C83 -173.5(7) . . . . ?
Ti8 O49 C91 C100 -10.5(16) . . . . ?
Ti8 O49 C91 C113 169.4(7) . . . . ?
Ti9 O35 C35 O18 163.8(5) . . . . ?
Ti9 O35 C35 C60 -17.9(11) . . . . ?
Ti9 O41 C18 O28 -71.7(11) . . . . ?
Ti9 O41 C18 C54 110.1(8) . . . . ?
Ti9 O43 C27 O29 -69.9(15) . . . . ?
Ti9 O43 C27 C33 114.6(10) . . . . ?
Ti9 O44 C62 C60 -22.9(15) . . . . ?
Ti9 O44 C62 C102 157.8(8) . . . . ?
Ti9 O53 C148 C149 -40(4) . . . . ?
Ti9 O53 C148 C150 96(3) . . . . ?
Ti9 O53 C158 C159 -179(2) . . . . ?
Ti9 O53 C158 C160 59(5) . . . . ?
Ti10 O38 C48 O31 177.8(6) . . . . ?
Ti10 O38 C48 C70 -2.8(11) . . . . ?
Ti10 O46 C23 O22 -52.8(13) . . . . ?
Ti10 O46 C23 C29 132.4(8) . . . . ?
Ti10 O48 C74 C70 29.0(15) . . . . ?
Ti10 O48 C74 C96 -151.2(8) . . . . ?
Ti10 O50 C78 O45 -59.7(17) . . . . ?
Ti10 O50 C78 C100 122.1(10) . . . . ?
Ti10 O52 C88 O54 -160.8(8) . . . . ?
Ti10 O52 C88 C142 -5.1(19) . . . . ?
Ti10 O52 C88 C151 16(2) . . . . ?
Ti10 O56B C141 C142 -31(3) . . . . ?
Ti10 O56B C141 C140 145.6(18) . . . . ?
Ag3 O35 C35 O18 -47.7(9) . . . . ?
Ag3 O35 C35 C60 130.6(6) . . . . ?
O1 Ti1 O2 Ag2 163.4(3) . . . . ?
O1 Ti1 O2 Ti2 -1.1(2) . . . . ?
O1 Ti1 O2 Ag3 -146.3(3) . . . . ?
O1 Ti2 O2 Ag2 -158.6(4) . . . . ?
O1 Ti2 O2 Ti1 1.1(2) . . . . ?
O1 Ti2 O2 Ag3 148.7(3) . . . . ?
O2 Ag2 Ag3 O35 -99.98(19) . . . . ?
O2 Ti1 O1 Ag1 -157.6(4) . . . . ?
O2 Ti1 O1 Ti2 1.1(2) . . . . ?
O2 Ti2 O1 Ag1 161.2(3) . . . . ?
O2 Ti2 O1 Ti1 -1.1(2) . . . . ?
O3 Ti3 O23 C24 36.2(6) . . . . ?
O3 Ti3 O24 C26 4.7(15) . . . . ?
O3 Ti3 O27 C39 92.7(8) . . . . ?
O4 Ti6 O32 C81 -17.6(8) . . . . ?
O4 Ti6 O51 C107 21(2) . . . . ?
O4 C8 C80 C81 -2.3(13) . . . . ?
O4 C8 C80 C124 171.2(8) . . . . ?
O4 C8 C80 C172 -171.1(15) . . . . ?
O5 Ti5 O25 C11 37.3(6) . . . . ?
O5 Ti5 O36 C55 108.7(8) . . . . ?
O5 Ti5 O40 C32 4.3(19) . . . . ?
O5 C2 C3 C11 9.7(11) . . . . ?
O5 C2 C3 C37 -169.7(7) . . . . ?
O6 Ti1 O1 Ag1 110.0(3) . . . . ?
O6 Ti1 O1 Ti2 -91.3(2) . . . . ?
O6 Ti1 O2 Ag2 -102.1(3) . . . . ?
O6 Ti1 O2 Ti2 93.4(2) . . . . ?
O6 Ti1 O2 Ag3 -51.7(3) . . . . ?
O6 C2 C3 C11 -169.9(7) . . . . ?
O6 C2 C3 C37 10.7(10) . . . . ?
O7 Ti1 O1 Ag1 -63.8(4) . . . . ?
O7 Ti1 O1 Ti2 94.9(2) . . . . ?
O7 Ti1 O2 Ag2 68.1(3) . . . . ?
O7 Ti1 O2 Ti2 -96.4(2) . . . . ?
O7 Ti1 O2 Ag3 118.4(3) . . . . ?
O7 C1 C5 C4 -173.9(6) . . . . ?
O7 C1 C5 C19 4.2(10) . . . . ?
O8 Ti7 O37 C38 25.8(7) . . . . ?
O8 Ti7 O58A C161 8(4) . . . . ?
O8 Ti7 O58B C133 139.7(15) . . . . ?
O8 C21 C25 C38 19.5(12) . . . . ?
O8 C21 C25 C59 -160.4(8) . . . . ?
O9 Ti4 O10 C4 -61.7(6) . . . . ?
O9 Ti4 O30 C20 -163.1(6) . . . . ?
O9 C15 C52 C103 -179.6(8) . . . . ?
O9 C15 C54 C18 -1.0(12) . . . . ?
O9 C15 C54 C92 178.7(8) . . . . ?
O10 Ti4 O9 C15 153.3(7) . . . . ?
O10 Ti4 O30 C20 -68.9(7) . . . . ?
O10 C4 C5 C1 2.8(11) . . . . ?
O10 C4 C5 C19 -175.4(6) . . . . ?
O10 C4 C31 C46 177.9(7) . . . . ?
O11 Ti1 O1 Ag1 20.7(4) . . . . ?
O11 Ti1 O1 Ti2 179.4(2) . . . . ?
O11 C8 C80 C81 176.3(8) . . . . ?
O11 C8 C80 C124 -10.2(10) . . . . ?
O11 C8 C80 C172 7.5(18) . . . . ?
O12 Ti6 O32 C81 -104.4(8) . . . . ?
O12 Ti6 O51 C107 114.9(11) . . . . ?
O12 C13 C28 C26 -171.4(7) . . . . ?
O12 C13 C28 C36 6.0(11) . . . . ?
O13 Ti5 O25 C11 121.8(6) . . . . ?
O13 Ti5 O36 C55 16.6(16) . . . . ?
O13 Ti5 O40 C32 -15.2(8) . . . . ?
O13 C17 C53 C32 -2.6(13) . . . . ?
O13 C17 C53 C94 -178.6(8) . . . . ?
O14 Ti4 O9 C15 68.4(7) . . . . ?
O14 Ti4 O10 C4 31.7(6) . . . . ?
O14 Ti4 O30 C20 11.8(12) . . . . ?
O14 C1 C5 C4 7.6(10) . . . . ?
O14 C1 C5 C19 -174.3(7) . . . . ?
O15 Ti3 O23 C24 17.4(13) . . . . ?
O15 Ti3 O24 C26 96.1(7) . . . . ?
O15 Ti3 O27 C39 11.2(8) . . . . ?
O15 C22 C40 C39 5.2(14) . . . . ?
O15 C22 C40 C95 -175.4(8) . . . . ?
O16 Ti2 O1 Ag1 66.4(3) . . . . ?
O16 Ti2 O1 Ti1 -95.9(2) . . . . ?
O16 Ti2 O2 Ag2 -66.6(4) . . . . ?
O16 Ti2 O2 Ti1 93.1(2) . . . . ?
O16 Ti2 O2 Ag3 -119.3(3) . . . . ?
O17 Ti3 O23 C24 116.4(6) . . . . ?
O17 Ti3 O24 C26 14.7(7) . . . . ?
O17 Ti3 O27 C39 6.8(15) . . . . ?
O17 C13 C28 C26 9.3(11) . . . . ?
O17 C13 C28 C36 -173.3(7) . . . . ?
O18 Ti1 O2 Ag2 -21.3(3) . . . . ?
O18 Ti1 O2 Ti2 174.2(2) . . . . ?
O18 Ti1 O2 Ag3 29.0(3) . . . . ?
O18 C35 C60 C62 -167.4(8) . . . . ?
O18 C35 C60 C82 18.4(13) . . . . ?
O19 Ti2 O1 Ag1 -104.0(3) . . . . ?
O19 Ti2 O1 Ti1 93.7(2) . . . . ?
O19 Ti2 O2 Ag2 108.7(4) . . . . ?
O19 Ti2 O2 Ti1 -91.6(2) . . . . ?
O19 Ti2 O2 Ag3 56.0(3) . . . . ?
O20 Ti2 O1 Ag1 -21.8(3) . . . . ?
O20 Ti2 O1 Ti1 175.9(2) . . . . ?
O20 C21 C25 C38 -162.7(7) . . . . ?
O20 C21 C25 C59 17.4(12) . . . . ?
O21 Ti5 O25 C11 23.7(15) . . . . ?
O21 Ti5 O36 C55 26.2(8) . . . . ?
O21 Ti5 O40 C32 66.8(8) . . . . ?
O21 C16 C75 C55 9.7(14) . . . . ?
O21 C16 C75 C105 -162.7(15) . . . . ?
O21 C16 C75 C164 176.9(13) . . . . ?
O22 Ti4 O9 C15 0.6(13) . . . . ?
O22 Ti4 O10 C4 110.9(6) . . . . ?
O22 Ti4 O30 C20 31.7(7) . . . . ?
O22 C23 C29 C20 15.8(13) . . . . ?
O22 C23 C29 C49 -161.5(8) . . . . ?
O23 Ti3 O24 C26 -85.0(7) . . . . ?
O23 Ti3 O27 C39 176.8(8) . . . . ?
O23 C24 C51 C64 179.7(7) . . . . ?
O24 Ti3 O23 C24 -158.0(6) . . . . ?
O24 Ti3 O27 C39 -86.5(8) . . . . ?
O24 C26 C28 C13 -1.2(12) . . . . ?
O24 C26 C28 C36 -178.5(8) . . . . ?
O24 C26 C45 C79 178.9(8) . . . . ?
O25 Ti5 O36 C55 -165.8(8) . . . . ?
O25 Ti5 O40 C32 -114.1(8) . . . . ?
O25 C11 C47 C44 -176.0(7) . . . . ?
O26 Ti8 O39 C10 38.1(6) . . . . ?
O26 Ti8 O47 C66 -21.4(19) . . . . ?
O26 Ti8 O49 C91 95.9(9) . . . . ?
O27 Ti3 O23 C24 -61.3(6) . . . . ?
O27 Ti3 O24 C26 -178.6(7) . . . . ?
O27 C39 C40 C22 1.0(16) . . . . ?
O27 C39 C40 C95 -178.4(9) . . . . ?
O27 C39 C87 C121 177.8(9) . . . . ?
O28 Ti4 O9 C15 -18.0(7) . . . . ?
O28 Ti4 O30 C20 111.7(7) . . . . ?
O28 C18 C54 C15 -7.2(12) . . . . ?
O28 C18 C54 C92 173.1(8) . . . . ?
O29 Ti8 O39 C10 119.8(6) . . . . ?
O29 Ti8 O47 C66 -15.0(8) . . . . ?
O29 Ti8 O49 C91 12.1(16) . . . . ?
O29 C27 C33 C66 -0.8(13) . . . . ?
O29 C27 C33 C68 178.7(8) . . . . ?
O30 Ti4 O9 C15 -113.0(7) . . . . ?
O30 Ti4 O10 C4 -164.4(6) . . . . ?
O30 C20 C29 C23 4.5(12) . . . . ?
O30 C20 C29 C49 -178.2(7) . . . . ?
O30 C20 C63 C90 -178.4(7) . . . . ?
O31 Ti2 O2 Ag2 19.3(4) . . . . ?
O31 Ti2 O2 Ti1 179.0(2) . . . . ?
O31 Ti2 O2 Ag3 -33.4(3) . . . . ?
O31 C48 C70 C58 -12.5(12) . . . . ?
O31 C48 C70 C74 166.0(9) . . . . ?
O32 Ti6 O51 C107 -150.3(11) . . . . ?
O32 C81 C123 C128 179.3(11) . . . . ?
O32 C81 C169 C170 -164.4(18) . . . . ?
O33 Ti7 O37 C38 109.1(8) . . . . ?
O33 Ti7 O58A C161 64(2) . . . . ?
O33 Ti7 O58B C133 70.0(12) . . . . ?
O33 C22 C40 C39 -176.1(9) . . . . ?
O33 C22 C40 C95 3.3(13) . . . . ?
O34 Ti7 O37 C38 -63.6(8) . . . . ?
O34 Ti7 O58A C161 -119(2) . . . . ?
O34 Ti7 O58B C133 -115.8(12) . . . . ?
O34 C17 C53 C32 174.9(8) . . . . ?
O34 C17 C53 C94 -1.1(12) . . . . ?
O35 Ag2 Ag3 O2 99.98(18) . . . . ?
O35 Ti9 O44 C62 16.8(9) . . . . ?
O35 Ti9 O53 C148 54(3) . . . . ?
O35 Ti9 O53 C158 -17(4) . . . . ?
O35 C35 C60 C62 14.2(13) . . . . ?
O35 C35 C60 C82 -160.0(9) . . . . ?
O36 Ti5 O25 C11 -57.7(6) . . . . ?
O36 Ti5 O40 C32 151.6(8) . . . . ?
O36 C55 C75 C16 -1.6(14) . . . . ?
O36 C55 C75 C105 171.7(13) . . . . ?
O36 C55 C75 C164 -167.8(14) . . . . ?
O36 C55 C106 C132 -172.9(18) . . . . ?
O36 C55 C168 C167 174.2(16) . . . . ?
O37 Ti7 O58A C161 -29(2) . . . . ?
O37 Ti7 O58B C133 -22.6(13) . . . . ?
O37 C38 C85 C86 -175.1(9) . . . . ?
O38 Ti10 O48 C74 -33.6(9) . . . . ?
O38 C48 C70 C58 168.0(8) . . . . ?
O38 C48 C70 C74 -13.5(13) . . . . ?
O39 Ti8 O47 C66 -117.7(9) . . . . ?
O39 Ti8 O49 C91 -178.7(9) . . . . ?
O39 C10 C57 C34 -178.1(7) . . . . ?
O40 Ti5 O25 C11 -152.0(6) . . . . ?
O40 Ti5 O36 C55 -65.6(8) . . . . ?
O40 C32 C53 C17 3.4(13) . . . . ?
O40 C32 C53 C94 179.5(8) . . . . ?
O40 C32 C56 C84 -178.3(8) . . . . ?
O41 Ti9 O44 C62 98.0(9) . . . . ?
O41 Ti9 O53 C148 63(2) . . . . ?
O41 Ti9 O53 C158 -9(3) . . . . ?
O41 C18 C54 C15 171.0(7) . . . . ?
O41 C18 C54 C92 -8.7(12) . . . . ?
O42 Ti6 O32 C81 71.3(8) . . . . ?
O42 Ti6 O51 C107 -60.4(11) . . . . ?
O42 C16 C75 C55 -169.8(8) . . . . ?
O42 C16 C75 C105 17.9(18) . . . . ?
O42 C16 C75 C164 -2.5(16) . . . . ?
O43 Ti9 O44 C62 -76.6(9) . . . . ?
O43 Ti9 O53 C148 -123(2) . . . . ?
O43 Ti9 O53 C158 166(3) . . . . ?
O43 C27 C33 C66 174.9(9) . . . . ?
O43 C27 C33 C68 -5.6(13) . . . . ?
O44 Ti9 O53 C148 -32(2) . . . . ?
O44 Ti9 O53 C158 -104(3) . . . . ?
O44 C62 C102 C118 -178.0(11) . . . . ?
O45 Ti8 O39 C10 14.9(16) . . . . ?
O45 Ti8 O47 C66 64.6(9) . . . . ?
O45 Ti8 O49 C91 13.1(9) . . . . ?
O45 C78 C100 C91 12.3(16) . . . . ?
O45 C78 C100 C109 -174.0(10) . . . . ?
O46 Ti10 O48 C74 -122.9(9) . . . . ?
O46 Ti10 O56B C141 125(2) . . . . ?
O46 C23 C29 C20 -169.5(8) . . . . ?
O46 C23 C29 C49 13.2(12) . . . . ?
O47 Ti8 O39 C10 -154.1(6) . . . . ?
O47 Ti8 O49 C91 -82.1(9) . . . . ?
O47 C66 C83 C73 177.1(9) . . . . ?
O48 Ti10 O56B C141 -141(2) . . . . ?
O48 C74 C96 C99 177.7(11) . . . . ?
O49 Ti8 O39 C10 -57.2(6) . . . . ?
O49 Ti8 O47 C66 149.2(9) . . . . ?
O49 C91 C100 C78 -5.1(16) . . . . ?
O49 C91 C100 C109 -178.6(10) . . . . ?
O49 C91 C113 C114 178.4(10) . . . . ?
C1 C5 C19 C43 178.8(7) . . . . ?
C2 C3 C11 O25 -0.9(11) . . . . ?
C2 C3 C11 C47 177.9(7) . . . . ?
C2 C3 C37 C72 177.0(7) . . . . ?
O50 Ti10 O48 C74 52.9(9) . . . . ?
O50 Ti10 O56B C141 -51(2) . . . . ?
O50 C78 C100 C91 -169.5(10) . . . . ?
O50 C78 C100 C109 4.1(16) . . . . ?
C3 C11 C47 C44 5.1(12) . . . . ?
C3 C37 C72 C44 4.8(13) . . . . ?
C3 C37 C72 C97 -175.9(9) . . . . ?
C4 C5 C19 C43 -3.0(11) . . . . ?
C4 C31 C46 C43 -2.1(13) . . . . ?
C5 C4 C31 C46 -0.3(12) . . . . ?
C5 C19 C43 C46 0.7(12) . . . . ?
C5 C19 C43 C65 179.8(8) . . . . ?
C6 C24 C51 C64 0.9(11) . . . . ?
C6 C42 C61 C64 -0.3(13) . . . . ?
C6 C42 C61 C108 -179.5(9) . . . . ?
C7 C6 C24 O23 -1.0(11) . . . . ?
C7 C6 C24 C51 177.8(7) . . . . ?
C7 C6 C42 C61 -178.1(7) . . . . ?
C8 C80 C81 O32 -5.8(14) . . . . ?
C8 C80 C81 C123 173.5(10) . . . . ?
C8 C80 C81 C169 -170.3(15) . . . . ?
C8 C80 C124 C136 -173.6(10) . . . . ?
C8 C80 C172 C171 174(2) . . . . ?
C9 C10 C57 C34 1.9(12) . . . . ?
C9 C30 C41 C34 4.5(12) . . . . ?
C9 C30 C41 C69 -174.4(7) . . . . ?
C10 C9 C12 O19 -171.0(7) . . . . ?
C10 C9 C12 O26 10.4(11) . . . . ?
C10 C9 C30 C41 -3.3(11) . . . . ?
C11 C3 C37 C72 -2.4(12) . . . . ?
C12 C9 C10 O39 2.0(11) . . . . ?
C12 C9 C10 C57 -178.0(7) . . . . ?
C12 C9 C30 C41 174.8(7) . . . . ?
C13 C28 C36 C67 -178.9(9) . . . . ?
O52 Ag2 Ag3 O2 -151.8(2) . . . . ?
O52 Ag2 Ag3 O35 108.3(2) . . . . ?
O52 Ti10 O48 C74 -32.4(19) . . . . ?
O52 Ti10 O56B C141 38(2) . . . . ?
O52 C88 C142 C143 -160.5(11) . . . . ?
O52 C88 C142 C141 27.0(18) . . . . ?
O52 C88 C151 C152 3(2) . . . . ?
O52 C88 C151 C156 -171.4(10) . . . . ?
C15 C52 C103 C111 -0.8(16) . . . . ?
C15 C54 C92 C111 2.8(15) . . . . ?
C16 C75 C105 C130 176(2) . . . . ?
C16 C75 C164 C165 -171.9(17) . . . . ?
C17 C53 C94 C98 175.1(9) . . . . ?
C18 C54 C92 C111 -177.5(10) . . . . ?
C19 C43 C46 C31 1.9(12) . . . . ?
C20 C29 C49 C71 -4.3(13) . . . . ?
C20 C63 C90 C71 -2.8(14) . . . . ?
C21 C25 C38 O37 -3.2(13) . . . . ?
C21 C25 C38 C85 176.6(8) . . . . ?
C21 C25 C59 C89 177.9(9) . . . . ?
C22 C40 C95 C119 -177.9(9) . . . . ?
C23 C29 C49 C71 173.0(9) . . . . ?
C24 C6 C7 O3 9.0(11) . . . . ?
C24 C6 C7 O16 -170.2(7) . . . . ?
C24 C6 C42 C61 -0.9(12) . . . . ?
C24 C51 C64 C61 -2.2(13) . . . . ?
C25 C38 C85 C86 5.1(15) . . . . ?
C25 C59 C89 C86 5.5(16) . . . . ?
C25 C59 C89 C115 -172.7(10) . . . . ?
C26 C28 C36 C67 -1.5(14) . . . . ?
C26 C45 C79 C67 0.6(16) . . . . ?
C27 C33 C66 O47 4.7(14) . . . . ?
C27 C33 C66 C83 -174.3(8) . . . . ?
C27 C33 C68 C77 176.3(8) . . . . ?
C28 C26 C45 C79 -1.4(13) . . . . ?
C28 C36 C67 C79 0.6(15) . . . . ?
C28 C36 C67 C110 179.3(10) . . . . ?
C29 C20 C63 C90 2.1(12) . . . . ?
C29 C49 C71 C90 3.7(14) . . . . ?
C29 C49 C71 C104 -176.7(9) . . . . ?
O53 Ti9 O44 C62 -173.4(9) . . . . ?
C30 C9 C10 O39 -179.9(7) . . . . ?
C30 C9 C10 C57 0.1(11) . . . . ?
C30 C9 C12 O19 10.9(10) . . . . ?
C30 C9 C12 O26 -167.6(7) . . . . ?
C31 C4 C5 C1 -179.1(7) . . . . ?
C31 C4 C5 C19 2.8(11) . . . . ?
C32 C53 C94 C98 -1.0(14) . . . . ?
C32 C56 C84 C98 -1.7(15) . . . . ?
C33 C66 C83 C73 -3.9(14) . . . . ?
C33 C68 C77 C73 -0.4(14) . . . . ?
C33 C68 C77 C101 177.8(9) . . . . ?
C35 C60 C62 O44 4.1(15) . . . . ?
C35 C60 C62 C102 -176.5(9) . . . . ?
C35 C60 C82 C112 176.7(11) . . . . ?
C36 C67 C79 C45 -0.2(16) . . . . ?
O54 Ti9 O53 C148 150(2) . . . . ?
O54 Ti9 O53 C158 79(3) . . . . ?
O54 C88 C142 C143 -9(2) . . . . ?
O54 C88 C142 C141 179.1(13) . . . . ?
O54 C88 C151 C152 179.8(12) . . . . ?
O54 C88 C151 C156 5.0(19) . . . . ?
C37 C3 C11 O25 178.4(7) . . . . ?
C37 C3 C11 C47 -2.7(11) . . . . ?
C38 C25 C59 C89 -2.0(14) . . . . ?
C38 C85 C86 C89 -1.3(17) . . . . ?
C39 C40 C95 C119 1.6(16) . . . . ?
C39 C87 C121 C119 0.1(18) . . . . ?
C40 C39 C87 C121 1.6(16) . . . . ?
C40 C95 C119 C121 0.0(17) . . . . ?
C40 C95 C119 C137 177.9(11) . . . . ?
C41 C34 C57 C10 -0.7(13) . . . . ?
O56B Ti10 O48 C74 140.2(12) . . . . ?
C42 C6 C7 O3 -173.8(7) . . . . ?
C42 C6 C7 O16 7.0(10) . . . . ?
C42 C6 C24 O23 -178.2(7) . . . . ?
C42 C6 C24 C51 0.5(11) . . . . ?
C42 C61 C64 C51 1.8(14) . . . . ?
C45 C26 C28 C13 179.2(8) . . . . ?
C45 C26 C28 C36 1.9(12) . . . . ?
C47 C44 C72 C37 -2.4(13) . . . . ?
C47 C44 C72 C97 178.4(9) . . . . ?
C48 C70 C74 O48 2.1(15) . . . . ?
C48 C70 C74 C96 -177.7(9) . . . . ?
C49 C71 C90 C63 -0.1(14) . . . . ?
C52 C15 C54 C18 178.2(7) . . . . ?
C52 C15 C54 C92 -2.1(12) . . . . ?
C52 C103 C111 C92 1.4(19) . . . . ?
C52 C103 C111 C129 179.9(10) . . . . ?
C53 C32 C56 C84 -0.3(14) . . . . ?
C53 C94 C98 C84 -1.0(16) . . . . ?
C53 C94 C98 C125 -179.7(10) . . . . ?
C54 C15 C52 C103 1.2(13) . . . . ?
C54 C92 C111 C103 -2.5(18) . . . . ?
C54 C92 C111 C129 179.1(11) . . . . ?
C55 C75 C105 C130 3(3) . . . . ?
C55 C75 C164 C165 -5(3) . . . . ?
C55 C106 C132 C130 -1(3) . . . . ?
C56 C32 C53 C17 -174.4(8) . . . . ?
C56 C32 C53 C94 1.6(13) . . . . ?
C56 C84 C98 C94 2.3(16) . . . . ?
C56 C84 C98 C125 -178.9(10) . . . . ?
C57 C34 C41 C30 -2.4(12) . . . . ?
C57 C34 C41 C69 176.4(8) . . . . ?
C58 C70 C74 O48 -179.4(9) . . . . ?
C58 C70 C74 C96 0.8(15) . . . . ?
C58 C76 C99 C96 1.4(17) . . . . ?
C59 C25 C38 O37 176.8(8) . . . . ?
C59 C25 C38 C85 -3.5(13) . . . . ?
C60 C62 C102 C118 2.6(18) . . . . ?
C60 C82 C112 C118 -2(2) . . . . ?
C60 C82 C112 C131 -176.2(12) . . . . ?
C62 C60 C82 C112 2.4(17) . . . . ?
C62 C102 C118 C112 -3(2) . . . . ?
C63 C20 C29 C23 -176.1(8) . . . . ?
C63 C20 C29 C49 1.2(11) . . . . ?
C65 C43 C46 C31 -177.3(8) . . . . ?
C66 C33 C68 C77 -4.2(13) . . . . ?
C68 C33 C66 O47 -174.8(8) . . . . ?
C68 C33 C66 C83 6.2(13) . . . . ?
C70 C58 C76 C93 177.0(8) . . . . ?
C70 C58 C76 C99 -3.2(14) . . . . ?
C70 C74 C96 C99 -2.5(17) . . . . ?
C72 C44 C47 C11 -2.5(13) . . . . ?
C74 C96 C99 C76 1.4(19) . . . . ?
C75 C55 C106 C132 -2(3) . . . . ?
C75 C55 C168 C167 7(3) . . . . ?
C75 C105 C130 C132 -5(4) . . . . ?
C75 C105 C130 C146 176(2) . . . . ?
C75 C164 C165 C166 -180(2) . . . . ?
C75 C164 C165 C167 5(3) . . . . ?
C76 C58 C70 C48 -179.3(8) . . . . ?
C76 C58 C70 C74 2.1(13) . . . . ?
C77 C73 C83 C66 -0.7(15) . . . . ?
C78 C100 C109 C122 -175.2(12) . . . . ?
C80 C81 C123 C128 0.0 . . . . ?
C80 C81 C169 C170 1(3) . . . . ?
C81 C80 C124 C136 0.0 . . . . ?
C81 C80 C172 C171 6(4) . . . . ?
C81 C123 C128 C136 0.0 . . . . ?
C81 C169 C170 C171 -1(4) . . . . ?
C123 C128 C136 C124 0.0 . . . . ?
C123 C128 C136 C138 172(2) . . . . ?
C128 C136 C124 C80 0.0 . . . . ?
C124 C80 C81 O32 -179.3(12) . . . . ?
C124 C80 C81 C123 0.0 . . . . ?
C82 C60 C62 O44 178.3(9) . . . . ?
C82 C60 C62 C102 -2.3(15) . . . . ?
C82 C112 C118 C102 3(2) . . . . ?
C83 C73 C77 C68 2.9(15) . . . . ?
C83 C73 C77 C101 -175.3(9) . . . . ?
C85 C86 C89 C59 -3.9(17) . . . . ?
C85 C86 C89 C115 174.3(11) . . . . ?
C87 C39 C40 C22 177.0(9) . . . . ?
C87 C39 C40 C95 -2.4(16) . . . . ?
C88 C142 C143 C144 -173.0(17) . . . . ?
C88 C142 C141 Ti10 -28.2(14) . . . . ?
C88 C142 C141 O56B -12(2) . . . . ?
C88 C142 C141 C140 171.9(19) . . . . ?
C88 C151 C156 C155 174.7(18) . . . . ?
C91 C100 C109 C122 -1.6(19) . . . . ?
C91 C113 C114 C122 2(2) . . . . ?
C93 C76 C99 C96 -178.8(10) . . . . ?
C95 C119 C121 C87 -0.9(19) . . . . ?
C100 C91 C113 C114 -1.6(16) . . . . ?
C100 C109 C122 C114 2(2) . . . . ?
C100 C109 C122 C135 179.5(12) . . . . ?
C104 C71 C90 C63 -179.7(10) . . . . ?
C105 C130 C132 C106 4(3) . . . . ?
C106 C55 C75 C16 -172.6(13) . . . . ?
C106 C55 C75 C105 0.7(19) . . . . ?
C108 C61 C64 C51 -178.9(9) . . . . ?
C110 C67 C79 C45 -178.9(11) . . . . ?
C113 C91 C100 C78 175.0(10) . . . . ?
C113 C91 C100 C109 1.4(16) . . . . ?
C113 C114 C122 C109 -2(2) . . . . ?
C113 C114 C122 C135 -179.7(13) . . . . ?
C131 C112 C118 C102 176.3(14) . . . . ?
C137 C119 C121 C87 -178.8(11) . . . . ?
C138 C136 C124 C80 -173(2) . . . . ?
C139 C144 C145 C140 172(2) . . . . ?
C142 C143 C144 C139 -172(3) . . . . ?
C142 C143 C144 C145 0.0 . . . . ?
C143 C142 C141 Ti10 159.8(11) . . . . ?
C143 C142 C141 O56B 176(2) . . . . ?
C143 C142 C141 C140 0.0 . . . . ?
C143 C144 C145 C140 0.0 . . . . ?
C144 C145 C140 C141 0.0 . . . . ?
C145 C140 C141 Ti10 -148.2(18) . . . . ?
C145 C140 C141 O56B -177(2) . . . . ?
C145 C140 C141 C142 0.0 . . . . ?
C141 Ti10 O48 C74 120.7(10) . . . . ?
C141 C142 C143 C144 0.0 . . . . ?
C146 C130 C132 C106 -177(2) . . . . ?
C152 C151 C156 C155 0.0 . . . . ?
C151 C152 C153 C154 0.0 . . . . ?
C151 C152 O56A Ti10 -31(2) . . . . ?
C151 C156 C155 C154 0.0 . . . . ?
C151 C156 C155 C157 -168(2) . . . . ?
C156 C155 C154 C153 0.0 . . . . ?
C155 C154 C153 C152 0.0 . . . . ?
C153 C152 C151 C88 -174.8(17) . . . . ?
C153 C152 C151 C156 0.0 . . . . ?
C153 C152 O56A Ti10 148(2) . . . . ?
C157 C155 C154 C153 168(2) . . . . ?
O56A Ti10 O48 C74 145.6(11) . . . . ?
O56A C152 C151 C88 4.6(18) . . . . ?
O56A C152 C151 C156 179.3(3) . . . . ?
O56A C152 C153 C154 -179.4(3) . . . . ?
C164 C165 C167 C168 2(4) . . . . ?
C165 C167 C168 C55 -8(4) . . . . ?
C166 C165 C167 C168 -174(2) . . . . ?
C168 C55 C75 C16 164.9(13) . . . . ?
C168 C55 C75 C164 -1(2) . . . . ?
C169 C170 C171 C172 3(4) . . . . ?
C169 C170 C171 C173 -176(3) . . . . ?
C170 C171 C172 C80 -5(4) . . . . ?
C172 C80 C81 O32 161.6(17) . . . . ?
C172 C80 C81 C169 -3(3) . . . . ?
C173 C171 C172 C80 174(3) . . . . ?
C127 C120 C117 C116 177.7(13) . . . . ?
C50 C126 C120 C127 -177.6(13) . . . . ?
C50 C126 C120 C117 0.0 . . . . ?
C50 C107 O51 Ti6 -22.3(16) . . . . ?
C50 C14 O56 Ag1 -176.9(6) . . . . ?
C50 C14 O56 Ti6 17.2(14) . . . . ?
C50 C14 O55 Ti7 25(3) . . . . ?
C126 C50 C107 C116 0.0 . . . . ?
C126 C50 C107 O51 -178.9(12) . . . . ?
C126 C50 C14 O56 -179.2(7) . . . . ?
C126 C50 C14 O55 -1.5(15) . . . . ?
C126 C120 C117 C116 0.0 . . . . ?
C120 C117 C116 C107 0.0 . . . . ?
C117 C116 C107 C50 0.0 . . . . ?
C117 C116 C107 O51 179.0(11) . . . . ?
C116 C107 O51 Ti6 158.7(8) . . . . ?
C107 C50 C126 C120 0.0 . . . . ?
C107 C50 C14 O56 7.3(12) . . . . ?
C107 C50 C14 O55 -175.1(9) . . . . ?
C175 C174 C179 C178 0.0 . . . . ?
C175 C14 O56 Ag1 -168.0(16) . . . . ?
C175 C14 O56 Ti6 26(2) . . . . ?
C175 C14 O55 Ti7 19(3) . . . . ?
C174 C175 C176 C177 0.0 . . . . ?
C174 C175 C14 O56 168.6(15) . . . . ?
C174 C175 C14 O55 -4.9(11) . . . . ?
C174 C179 C178 C177 0.0 . . . . ?
C179 C178 C177 C176 0.0 . . . . ?
C179 C178 C177 C180 175.0(15) . . . . ?
C178 C177 C176 C175 0.0 . . . . ?
C176 C175 C174 C179 0.0 . . . . ?
C176 C175 C14 O56 -12(2) . . . . ?
C176 C175 C14 O55 174.5(7) . . . . ?
C180 C177 C176 C175 -175.3(14) . . . . ?
C134 C133 O58B Ti7 18(4) . . . . ?
C147 C133 O58B Ti7 174.9(17) . . . . ?
O58A Ti7 O37 C38 -160.7(9) . . . . ?
O58B Ti7 O37 C38 -159.8(9) . . . . ?
C14 C50 C126 C120 -173.7(10) . . . . ?
C14 C50 C107 C116 173.4(11) . . . . ?
C14 C50 C107 O51 -5.5(12) . . . . ?
C14 C175 C174 C179 179.4(11) . . . . ?
C14 C175 C176 C177 -179.4(10) . . . . ?
O56 Ti6 O32 C81 -19.9(18) . . . . ?
O56 Ti6 O51 C107 29.6(11) . . . . ?
O56 C14 O55 Ti7 -158(2) . . . . ?
O51 Ti6 O32 C81 159.5(9) . . . . ?
O55 Ti7 O37 C38 0(2) . . . . ?
O55 Ti7 O58A C161 155(2) . . . . ?
O55 Ti7 O58B C133 161.0(12) . . . . ?
O55 C14 O56 Ag1 4.9(9) . . . . ?
O55 C14 O56 Ti6 -161.0(7) . . . . ?
O57 Ti6 O32 C81 164.3(10) . . . . ?

loop_
_smtbx_masks_void_nr
_smtbx_masks_void_average_x
_smtbx_masks_void_average_y
_smtbx_masks_void_average_z
_smtbx_masks_void_volume
_smtbx_masks_void_count_electrons
_smtbx_masks_void_content
1 0.500 0.000 0.500 1701.0 256.5 '8 CH3CN,8 H2O'
2 0.025 0.081 0.833 9.9 0.0 ?
3 -0.500 0.500 0.000 1701.0 256.5 '8 CH3CN,8 H2O'
4 0.025 0.419 0.333 9.9 0.0 ?
5 -0.025 0.581 0.667 9.9 0.0 ?
6 -0.025 0.919 0.167 9.9 0.0 ?
